data_7101341
loop_
_publ_author_name
T.Brasey
R.Scopelliti
K.Severin

_publ_section_title
;
Guest-Induced Formation of an Icosahedral Coordination Cage.
;
_journal_issue 31
_journal_name_full 'Chemical Communications'
_journal_paper_doi 10.1039/b607512f
_journal_year 2006
_chemical_formula_sum 'C222 H300 K8 N12 O106 Ru12'
_chemical_formula_weight 6358.38
_chemical_name_systematic
;
?
;
_space_group_IT_number 15
_symmetry_cell_setting monoclinic
_symmetry_space_group_name_Hall '-C 2yc'
_symmetry_space_group_name_H-M 'C 1 2/c 1'
_atom_sites_solution_hydrogens geom
_atom_sites_solution_primary direct
_atom_sites_solution_secondary difmap
_audit_creation_method SHELXL-97
_cell_angle_alpha 90.00
_cell_angle_beta 93.534(8)
_cell_angle_gamma 90.00
_cell_formula_units_Z 4
_cell_length_a 34.133(3)
_cell_length_b 32.347(3)
_cell_length_c 26.317(3)
_cell_measurement_reflns_used 4556
_cell_measurement_temperature 140(2)
_cell_measurement_theta_max 16.82435
_cell_measurement_theta_min 2.06445
_cell_volume 29001(5)
_computing_cell_refinement 'Oxford Diffraction CrysAlis RED'
_computing_data_collection 'Oxford Diffraction CrysAlis CCD'
_computing_data_reduction 'Oxford Diffraction CrysAlis RED'
_computing_molecular_graphics 'Bruker SHELXTL'
_computing_publication_material 'Bruker SHELXTL'
_computing_structure_refinement 'SHELXL-97 (Sheldrick, 1997)'
_computing_structure_solution 'SHELXS-97 (Sheldrick, 1990)'
_diffrn_ambient_temperature 140(2)
_diffrn_measured_fraction_theta_full 0.904
_diffrn_measured_fraction_theta_max 0.904
_diffrn_measurement_device_type 'Oxford Diffraction KM4/Sapphire CCD'
_diffrn_measurement_method 'phi and omega scans'
_diffrn_radiation_monochromator graphite
_diffrn_radiation_source 'fine-focus sealed tube'
_diffrn_radiation_type MoK\a
_diffrn_radiation_wavelength 0.71073
_diffrn_reflns_av_R_equivalents 0.1566
_diffrn_reflns_av_sigmaI/netI 0.2763
_diffrn_reflns_limit_h_max 40
_diffrn_reflns_limit_h_min -40
_diffrn_reflns_limit_k_max 38
_diffrn_reflns_limit_k_min -38
_diffrn_reflns_limit_l_max 27
_diffrn_reflns_limit_l_min -31
_diffrn_reflns_number 85260
_diffrn_reflns_theta_full 25.03
_diffrn_reflns_theta_max 25.03
_diffrn_reflns_theta_min 2.85
_exptl_absorpt_coefficient_mu 0.807
_exptl_absorpt_correction_type none
_exptl_crystal_colour amber
_exptl_crystal_density_diffrn 1.456
_exptl_crystal_density_method 'not measured'
_exptl_crystal_description irregular
_exptl_crystal_F_000 12976
_exptl_crystal_size_max 0.20
_exptl_crystal_size_mid 0.15
_exptl_crystal_size_min 0.14
_refine_diff_density_max 2.251
_refine_diff_density_min -1.351
_refine_diff_density_rms 0.206
_refine_ls_extinction_method none
_refine_ls_goodness_of_fit_ref 0.954
_refine_ls_hydrogen_treatment riding
_refine_ls_matrix_type full
_refine_ls_number_parameters 1449
_refine_ls_number_reflns 23153
_refine_ls_number_restraints 662
_refine_ls_restrained_S_all 0.941
_refine_ls_R_factor_all 0.2265
_refine_ls_R_factor_gt 0.1086
_refine_ls_shift/su_max 0.067
_refine_ls_shift/su_mean 0.002
_refine_ls_structure_factor_coef Fsqd
_refine_ls_weighting_details 'calc w=1/[\s^2^(Fo^2^)+(0.1271P)^2^+0.0000P] where P=(Fo^2^+2Fc^2^)/3'
_refine_ls_weighting_scheme calc
_refine_ls_wR_factor_gt 0.2560
_refine_ls_wR_factor_ref 0.3121
_reflns_number_gt 7949
_reflns_number_total 23153
_reflns_threshold_expression >2sigma(I)
_cod_data_source_file b607512f.txt
_cod_depositor_comments
;
The following automatic conversions were performed:
'_symmetry_cell_setting' value 'Monoclinic' changed to 'monoclinic'
according to '/home/saulius/struct/CIF-dictionaries/cif_core.dic'
dictionary named 'cif_core.dic' version 2.4.1 from 2010-06-29.

Automatic conversion script
Id: cif_fix_enum 1527 2010-12-29 10:47:43Z saulius 
;
_cod_original_sg_symbol_H-M C2/c
_cod_database_code 7101341

loop_
_symmetry_equiv_pos_as_xyz
'x, y, z'
'-x, y, -z+1/2'
'x+1/2, y+1/2, z'
'-x+1/2, y+1/2, -z+1/2'
'-x, -y, -z'
'x, -y, z-1/2'
'-x+1/2, -y+1/2, -z'
'x+1/2, -y+1/2, z-1/2'

loop_
_atom_site_label
_atom_site_type_symbol
_atom_site_fract_x
_atom_site_fract_y
_atom_site_fract_z
_atom_site_U_iso_or_equiv
_atom_site_adp_type
_atom_site_occupancy
_atom_site_symmetry_multiplicity
_atom_site_calc_flag
_atom_site_refinement_flags
Ru1 Ru 0.13563(4) 0.46007(4) 0.42002(6) 0.0354(4) Uani 1 1 d U
Ru2 Ru 0.35158(4) 0.45918(4) 0.60122(5) 0.0305(4) Uani 1 1 d U
Ru3 Ru 0.35789(4) 0.39693(4) 0.31205(5) 0.0307(4) Uani 1 1 d U
Ru4 Ru 0.34326(4) 0.24312(4) 0.78560(5) 0.0326(4) Uani 1 1 d U
Ru5 Ru 0.48465(4) 0.24545(4) 0.52989(5) 0.0323(4) Uani 1 1 d U
Ru6 Ru 0.35611(4) 0.13439(4) 0.27730(5) 0.0312(4) Uani 1 1 d U
O1 O 0.3099(3) 0.4483(3) 0.5412(4) 0.035(3) Uani 1 1 d U
O2 O 0.2571(3) 0.4840(3) 0.5638(4) 0.036(3) Uani 1 1 d U
O3 O 0.3131(3) 0.4064(3) 0.3598(4) 0.036(2) Uani 1 1 d U
O4 O 0.2637(3) 0.4272(3) 0.3062(4) 0.037(3) Uani 1 1 d U
O5 O 0.3763(3) 0.4101(3) 0.5610(4) 0.035(3) Uani 1 1 d U
O6 O 0.4232(3) 0.3846(3) 0.6165(4) 0.035(3) Uani 1 1 d U
O7 O 0.3774(3) 0.3689(3) 0.3796(4) 0.032(2) Uani 1 1 d U
O8 O 0.4295(3) 0.3307(3) 0.3585(4) 0.032(3) Uani 1 1 d U
O9 O 0.3386(3) 0.1950(3) 0.2833(4) 0.038(3) Uani 1 1 d U
O10 O 0.3952(3) 0.2327(3) 0.2828(4) 0.036(3) Uani 1 1 d U
O11 O 0.2131(3) 0.2723(3) 0.2445(4) 0.035(3) Uani 1 1 d U
O12 O 0.2172(3) 0.3409(4) 0.2271(5) 0.046(3) Uani 1 1 d U
O13 O 0.3692(3) 0.0986(3) 0.6113(4) 0.033(3) Uani 1 1 d U
O14 O 0.3476(3) 0.0908(3) 0.6907(4) 0.036(3) Uani 1 1 d U
O15 O 0.4425(3) 0.2294(3) 0.5798(4) 0.036(2) Uani 1 1 d U
O16 O 0.4517(3) 0.2735(3) 0.6454(4) 0.044(3) Uani 1 1 d U
O17 O 0.4445(3) 0.2096(3) 0.4856(4) 0.036(3) Uani 1 1 d U
O18 O 0.4602(3) 0.2217(3) 0.4043(4) 0.032(3) Uani 1 1 d U
O19 O 0.3711(3) 0.0790(3) 0.5185(4) 0.034(3) Uani 1 1 d U
O20 O 0.3529(3) 0.0413(3) 0.4494(4) 0.037(3) Uani 1 1 d U
O21 O 0.2987(3) 0.1317(3) 0.3008(4) 0.037(2) Uani 1 1 d U
O22 O 0.2943(3) 0.0665(3) 0.3289(4) 0.037(3) Uani 1 1 d U
O23 O 0.1729(3) 0.2086(3) 0.2632(4) 0.032(3) Uani 1 1 d U
O24 O 0.1170(3) 0.1716(3) 0.2703(4) 0.040(3) Uani 1 1 d U
N1 N 0.1955(4) 0.4490(4) 0.4312(6) 0.033(3) Uani 1 1 d U
N2 N 0.4493(4) 0.2979(4) 0.5086(5) 0.036(3) Uani 1 1 d U
N3 N 0.3311(4) 0.3392(4) 0.2925(5) 0.029(3) Uani 1 1 d U
N4 N 0.3647(4) 0.2155(4) 0.7226(5) 0.033(3) Uani 1 1 d U
N5 N 0.3742(4) 0.1367(4) 0.3534(5) 0.027(3) Uani 1 1 d U
N6 N 0.1786(4) 0.0853(4) 0.3579(5) 0.032(3) Uani 1 1 d U
C1 C 0.2153(5) 0.4558(4) 0.4764(6) 0.029(4) Uani 1 1 d U
H1 H 0.2013 0.4638 0.5049 0.034 Uiso 1 1 calc R
C2 C 0.2562(5) 0.4513(5) 0.4818(6) 0.024(3) Uani 1 1 d U
C3 C 0.2771(5) 0.4386(5) 0.4441(6) 0.031(4) Uani 1 1 d U
H3 H 0.3045 0.4335 0.4493 0.037 Uiso 1 1 calc R
C4 C 0.2572(5) 0.4329(4) 0.3955(6) 0.028(3) Uani 1 1 d U
C5 C 0.2172(5) 0.4382(5) 0.3923(7) 0.035(4) Uani 1 1 d U
H5 H 0.2038 0.4339 0.3601 0.042 Uiso 1 1 calc R
C6 C 0.2743(5) 0.4631(5) 0.5353(7) 0.029(4) Uani 1 1 d U
C7 C 0.2781(5) 0.4207(5) 0.3506(7) 0.032(4) Uani 1 1 d U
C8 C 0.4373(5) 0.3224(5) 0.5431(7) 0.036(4) Uani 1 1 d U
H8 H 0.4441 0.3160 0.5777 0.044 Uiso 1 1 calc R
C9 C 0.4145(5) 0.3581(5) 0.5321(6) 0.031(4) Uani 1 1 d U
C10 C 0.4042(5) 0.3643(5) 0.4825(6) 0.034(4) Uani 1 1 d U
H10 H 0.3872 0.3866 0.4731 0.041 Uiso 1 1 calc R
C11 C 0.4177(5) 0.3391(5) 0.4450(6) 0.029(4) Uani 1 1 d U
C12 C 0.4395(4) 0.3051(5) 0.4594(6) 0.026(4) Uani 1 1 d U
H12 H 0.4478 0.2865 0.4342 0.032 Uiso 1 1 calc R
C13 C 0.4040(5) 0.3866(5) 0.5731(7) 0.036(4) Uani 1 1 d U
C14 C 0.4075(5) 0.3445(5) 0.3882(6) 0.027(3) Uani 1 1 d U
C15 C 0.3507(5) 0.3050(5) 0.2939(6) 0.032(4) Uani 1 1 d U
H15 H 0.3776 0.3054 0.3053 0.038 Uiso 1 1 calc R
C16 C 0.3332(4) 0.2678(5) 0.2792(6) 0.024(4) Uani 1 1 d U
C17 C 0.2930(4) 0.2667(5) 0.2653(5) 0.020(3) Uani 1 1 d U
H17 H 0.2795 0.2413 0.2592 0.024 Uiso 1 1 calc R
C18 C 0.2743(4) 0.3039(5) 0.2610(6) 0.024(4) Uani 1 1 d U
C19 C 0.2925(5) 0.3406(5) 0.2777(6) 0.031(4) Uani 1 1 d U
H19 H 0.2781 0.3657 0.2786 0.037 Uiso 1 1 calc R
C20 C 0.3585(5) 0.2283(5) 0.2815(5) 0.025(3) Uani 1 1 d U
C21 C 0.2300(5) 0.3071(6) 0.2407(6) 0.029(4) Uani 1 1 d U
C22 C 0.3558(5) 0.1744(5) 0.7081(6) 0.032(4) Uani 1 1 d U
H22 H 0.3383 0.1587 0.7272 0.039 Uiso 1 1 calc R
C23 C 0.3725(5) 0.1563(5) 0.6656(6) 0.030(3) Uani 1 1 d U
C24 C 0.3967(5) 0.1785(5) 0.6377(6) 0.032(4) Uani 1 1 d U
H24 H 0.4058 0.1669 0.6074 0.038 Uiso 1 1 calc R
C25 C 0.4088(4) 0.2184(5) 0.6527(6) 0.028(3) Uani 1 1 d U
C26 C 0.3917(5) 0.2345(6) 0.6937(7) 0.038(4) Uani 1 1 d U
H26 H 0.3993 0.2617 0.7035 0.046 Uiso 1 1 calc R
C27 C 0.3607(5) 0.1100(5) 0.6550(7) 0.028(3) Uani 1 1 d U
C28 C 0.4371(5) 0.2420(5) 0.6250(6) 0.026(3) Uani 1 1 d U
C29 C 0.4003(4) 0.1666(5) 0.3708(6) 0.031(4) Uani 1 1 d U
H29 H 0.4088 0.1866 0.3475 0.038 Uiso 1 1 calc R
C30 C 0.4149(5) 0.1688(5) 0.4220(6) 0.029(4) Uani 1 1 d U
C31 C 0.4022(5) 0.1389(5) 0.4590(6) 0.035(4) Uani 1 1 d U
H31 H 0.4099 0.1406 0.4942 0.042 Uiso 1 1 calc R
C32 C 0.3775(4) 0.1073(5) 0.4384(6) 0.024(3) Uani 1 1 d U
C33 C 0.3646(5) 0.1084(5) 0.3874(6) 0.029(4) Uani 1 1 d U
H33 H 0.3474 0.0869 0.3755 0.034 Uiso 1 1 calc R
C34 C 0.4436(4) 0.2045(5) 0.4386(7) 0.031(3) Uani 1 1 d U
C35 C 0.3662(5) 0.0729(5) 0.4719(7) 0.030(4) Uani 1 1 d U
C36 C 0.2168(5) 0.0823(5) 0.3522(6) 0.029(4) Uani 1 1 d U
H36 H 0.2305 0.0601 0.3689 0.035 Uiso 1 1 calc R
C37 C 0.2382(5) 0.1090(5) 0.3240(6) 0.028(3) Uani 1 1 d U
C38 C 0.2182(5) 0.1410(5) 0.3005(6) 0.030(4) Uani 1 1 d U
H38 H 0.2316 0.1606 0.2811 0.036 Uiso 1 1 calc R
C39 C 0.1766(5) 0.1446(5) 0.3054(6) 0.030(4) Uani 1 1 d U
C40 C 0.1592(4) 0.1173(5) 0.3353(6) 0.024(3) Uani 1 1 d U
H40 H 0.1321 0.1207 0.3406 0.028 Uiso 1 1 calc R
C41 C 0.2802(5) 0.1012(5) 0.3176(6) 0.030(3) Uani 1 1 d U
C42 C 0.1529(5) 0.1776(6) 0.2786(6) 0.034(4) Uani 1 1 d U
C43 C 0.0847(6) 0.4824(7) 0.3758(9) 0.067(5) Uani 1 1 d U
C44 C 0.0801(6) 0.4902(7) 0.4237(9) 0.067(5) Uani 1 1 d U
H44 H 0.0563 0.4820 0.4377 0.080 Uiso 1 1 calc R
C45 C 0.1082(7) 0.5101(7) 0.4551(9) 0.066(5) Uani 1 1 d U
H45 H 0.1046 0.5132 0.4904 0.079 Uiso 1 1 calc R
C46 C 0.1418(6) 0.5255(6) 0.4344(9) 0.059(4) Uani 1 1 d U
C47 C 0.1466(6) 0.5172(6) 0.3800(9) 0.062(5) Uani 1 1 d U
H47 H 0.1691 0.5273 0.3645 0.075 Uiso 1 1 calc R
C48 C 0.1191(6) 0.4950(6) 0.3517(8) 0.058(5) Uani 1 1 d U
H48 H 0.1227 0.4883 0.3172 0.070 Uiso 1 1 calc R
C49 C 0.1739(8) 0.5482(7) 0.4685(11) 0.118(10) Uani 1 1 d U
H49A H 0.1690 0.5440 0.5044 0.177 Uiso 1 1 calc R
H49B H 0.1732 0.5779 0.4607 0.177 Uiso 1 1 calc R
H49C H 0.1998 0.5371 0.4617 0.177 Uiso 1 1 calc R
C50 C 0.0533(8) 0.4578(9) 0.3426(12) 0.120(9) Uani 1 1 d U
H50 H 0.0666 0.4414 0.3165 0.144 Uiso 1 1 calc R
C51 C 0.0326(8) 0.4289(10) 0.3759(13) 0.147(13) Uani 1 1 d U
H51A H 0.0186 0.4448 0.4008 0.221 Uiso 1 1 calc R
H51B H 0.0517 0.4106 0.3937 0.221 Uiso 1 1 calc R
H51C H 0.0137 0.4124 0.3550 0.221 Uiso 1 1 calc R
C52 C 0.0281(9) 0.4927(12) 0.3153(11) 0.185(17) Uani 1 1 d U
H52A H 0.0165 0.5102 0.3409 0.278 Uiso 1 1 calc R
H52B H 0.0071 0.4802 0.2933 0.278 Uiso 1 1 calc R
H52C H 0.0448 0.5096 0.2946 0.278 Uiso 1 1 calc R
C53 C 0.3551(6) 0.5246(5) 0.5817(7) 0.048(4) Uani 1 1 d U
C54 C 0.3327(6) 0.5196(5) 0.6224(7) 0.042(3) Uani 1 1 d U
H54 H 0.3070 0.5309 0.6208 0.050 Uiso 1 1 calc R
C55 C 0.3462(6) 0.4984(5) 0.6663(7) 0.043(4) Uani 1 1 d U
H55 H 0.3296 0.4952 0.6937 0.052 Uiso 1 1 calc R
C56 C 0.3852(6) 0.4814(6) 0.6700(7) 0.047(4) Uani 1 1 d U
C57 C 0.4082(5) 0.4838(5) 0.6260(7) 0.045(4) Uani 1 1 d U
H57 H 0.4328 0.4700 0.6266 0.054 Uiso 1 1 calc R
C58 C 0.3956(6) 0.5061(5) 0.5820(7) 0.050(4) Uani 1 1 d U
H58 H 0.4117 0.5092 0.5540 0.060 Uiso 1 1 calc R
C59 C 0.4001(6) 0.4583(6) 0.7157(7) 0.058(5) Uani 1 1 d U
H59A H 0.3788 0.4416 0.7285 0.087 Uiso 1 1 calc R
H59B H 0.4097 0.4778 0.7421 0.087 Uiso 1 1 calc R
H59C H 0.4216 0.4401 0.7068 0.087 Uiso 1 1 calc R
C60 C 0.3402(8) 0.5469(6) 0.5333(7) 0.069(6) Uani 1 1 d U
H60 H 0.3111 0.5427 0.5305 0.082 Uiso 1 1 calc R
C61 C 0.3544(8) 0.5335(7) 0.4842(8) 0.085(8) Uani 1 1 d U
H61A H 0.3604 0.5039 0.4856 0.127 Uiso 1 1 calc R
H61B H 0.3782 0.5490 0.4772 0.127 Uiso 1 1 calc R
H61C H 0.3341 0.5387 0.4570 0.127 Uiso 1 1 calc R
C62 C 0.3464(9) 0.5937(7) 0.5416(10) 0.124(12) Uani 1 1 d U
H62A H 0.3286 0.6091 0.5180 0.186 Uiso 1 1 calc R
H62B H 0.3736 0.6009 0.5355 0.186 Uiso 1 1 calc R
H62C H 0.3411 0.6009 0.5767 0.186 Uiso 1 1 calc R
C63 C 0.3851(6) 0.4572(6) 0.3194(8) 0.061(4) Uani 1 1 d U
C64 C 0.4122(5) 0.4265(6) 0.3043(8) 0.055(4) Uani 1 1 d U
H64 H 0.4363 0.4242 0.3242 0.066 Uiso 1 1 calc R
C65 C 0.4064(5) 0.3991(6) 0.2623(7) 0.051(4) Uani 1 1 d U
H65 H 0.4254 0.3789 0.2546 0.061 Uiso 1 1 calc R
C66 C 0.3704(6) 0.4038(7) 0.2324(7) 0.051(4) Uani 1 1 d U
C67 C 0.3444(5) 0.4334(6) 0.2445(7) 0.049(4) Uani 1 1 d U
H67 H 0.3212 0.4372 0.2231 0.059 Uiso 1 1 calc R
C68 C 0.3510(5) 0.4592(6) 0.2890(8) 0.054(4) Uani 1 1 d U
H68 H 0.3311 0.4781 0.2974 0.065 Uiso 1 1 calc R
C69 C 0.3627(7) 0.3764(7) 0.1870(7) 0.078(7) Uani 1 1 d U
H69A H 0.3721 0.3900 0.1567 0.118 Uiso 1 1 calc R
H69B H 0.3344 0.3713 0.1819 0.118 Uiso 1 1 calc R
H69C H 0.3765 0.3501 0.1926 0.118 Uiso 1 1 calc R
C70 C 0.3933(9) 0.4854(7) 0.3639(11) 0.114(10) Uani 1 1 d U
H70 H 0.3674 0.4817 0.3793 0.137 Uiso 1 1 calc R
C71 C 0.4173(7) 0.4661(7) 0.4050(9) 0.096(9) Uani 1 1 d U
H71A H 0.4005 0.4574 0.4320 0.144 Uiso 1 1 calc R
H71B H 0.4368 0.4860 0.4189 0.144 Uiso 1 1 calc R
H71C H 0.4307 0.4420 0.3919 0.144 Uiso 1 1 calc R
C72 C 0.3906(14) 0.5274(8) 0.3574(12) 0.20(2) Uani 1 1 d U
H72A H 0.3653 0.5343 0.3398 0.301 Uiso 1 1 calc R
H72B H 0.4120 0.5369 0.3372 0.301 Uiso 1 1 calc R
H72C H 0.3926 0.5410 0.3908 0.301 Uiso 1 1 calc R
C73 C 0.3546(6) 0.2852(6) 0.8495(7) 0.051(4) Uani 1 1 d U
C74 C 0.3908(5) 0.2705(6) 0.8317(7) 0.047(4) Uani 1 1 d U
H74 H 0.4104 0.2899 0.8235 0.056 Uiso 1 1 calc R
C75 C 0.3980(5) 0.2288(6) 0.8261(6) 0.043(4) Uani 1 1 d U
H75 H 0.4217 0.2201 0.8123 0.051 Uiso 1 1 calc R
C76 C 0.3709(5) 0.1994(6) 0.8403(6) 0.045(4) Uani 1 1 d U
C77 C 0.3353(6) 0.2152(7) 0.8572(6) 0.049(4) Uani 1 1 d U
H77 H 0.3157 0.1961 0.8661 0.058 Uiso 1 1 calc R
C78 C 0.3276(5) 0.2562(6) 0.8615(6) 0.045(3) Uani 1 1 d U
H78 H 0.3031 0.2649 0.8729 0.054 Uiso 1 1 calc R
C79 C 0.3779(6) 0.1550(6) 0.8337(7) 0.068(6) Uani 1 1 d U
H79A H 0.3912 0.1438 0.8648 0.101 Uiso 1 1 calc R
H79B H 0.3943 0.1508 0.8050 0.101 Uiso 1 1 calc R
H79C H 0.3527 0.1408 0.8271 0.101 Uiso 1 1 calc R
C80 C 0.3459(7) 0.3321(7) 0.8537(7) 0.065(6) Uani 1 1 d U
H80 H 0.3594 0.3458 0.8256 0.078 Uiso 1 1 calc R
C81 C 0.3636(7) 0.3501(7) 0.9029(7) 0.081(7) Uani 1 1 d U
H81A H 0.3585 0.3799 0.9037 0.122 Uiso 1 1 calc R
H81B H 0.3920 0.3453 0.9053 0.122 Uiso 1 1 calc R
H81C H 0.3519 0.3368 0.9318 0.122 Uiso 1 1 calc R
C82 C 0.3038(7) 0.3423(8) 0.8458(9) 0.098(9) Uani 1 1 d U
H82A H 0.3005 0.3724 0.8459 0.147 Uiso 1 1 calc R
H82B H 0.2894 0.3302 0.8732 0.147 Uiso 1 1 calc R
H82C H 0.2935 0.3312 0.8130 0.147 Uiso 1 1 calc R
C83 C 0.5352(5) 0.2776(8) 0.5090(11) 0.071(5) Uani 1 1 d U
C84 C 0.5343(5) 0.2822(8) 0.5595(11) 0.073(5) Uani 1 1 d U
H84 H 0.5363 0.3089 0.5743 0.088 Uiso 1 1 calc R
C85 C 0.5307(5) 0.2503(10) 0.5876(9) 0.076(6) Uani 1 1 d U
H85 H 0.5280 0.2555 0.6227 0.092 Uiso 1 1 calc R
C86 C 0.5303(6) 0.2119(9) 0.5743(12) 0.086(6) Uani 1 1 d U
C87 C 0.5320(6) 0.2033(7) 0.5207(12) 0.085(6) Uani 1 1 d U
H87 H 0.5316 0.1759 0.5080 0.102 Uiso 1 1 calc R
C88 C 0.5344(5) 0.2392(9) 0.4867(9) 0.074(5) Uani 1 1 d U
H88 H 0.5354 0.2360 0.4509 0.089 Uiso 1 1 calc R
C89 C 0.5212(8) 0.1657(11) 0.5941(17) 0.236(18) Uani 1 1 d U
H89A H 0.5460 0.1510 0.6017 0.354 Uiso 1 1 calc R
H89B H 0.5055 0.1508 0.5676 0.354 Uiso 1 1 calc R
H89C H 0.5067 0.1674 0.6250 0.354 Uiso 1 1 calc R
C90 C 0.5398(10) 0.3125(12) 0.4760(15) 0.165(12) Uani 1 1 d U
H90 H 0.5200 0.3098 0.4464 0.198 Uiso 1 1 calc R
C91 C 0.5381(13) 0.3526(12) 0.494(2) 0.28(3) Uani 1 1 d U
H91A H 0.5199 0.3539 0.5213 0.416 Uiso 1 1 calc R
H91B H 0.5288 0.3710 0.4662 0.416 Uiso 1 1 calc R
H91C H 0.5643 0.3613 0.5071 0.416 Uiso 1 1 calc R
C92 C 0.5843(9) 0.3126(9) 0.4533(11) 0.138(12) Uani 1 1 d U
H92A H 0.6035 0.3025 0.4796 0.206 Uiso 1 1 calc R
H92B H 0.5911 0.3408 0.4436 0.206 Uiso 1 1 calc R
H92C H 0.5843 0.2945 0.4235 0.206 Uiso 1 1 calc R
C93 C 0.3589(6) 0.1367(7) 0.1954(7) 0.058(4) Uani 1 1 d U
C94 C 0.3955(6) 0.1460(6) 0.2175(7) 0.054(4) Uani 1 1 d U
H94 H 0.4080 0.1709 0.2084 0.065 Uiso 1 1 calc R
C95 C 0.4140(5) 0.1206(6) 0.2519(7) 0.050(4) Uani 1 1 d U
H95 H 0.4393 0.1280 0.2662 0.060 Uiso 1 1 calc R
C96 C 0.3972(6) 0.0839(6) 0.2669(7) 0.044(4) Uani 1 1 d U
C97 C 0.3573(6) 0.0726(6) 0.2459(8) 0.061(4) Uani 1 1 d U
H97 H 0.3432 0.0491 0.2564 0.074 Uiso 1 1 calc R
C98 C 0.3419(6) 0.1022(7) 0.2068(8) 0.062(4) Uani 1 1 d U
H98 H 0.3178 0.0956 0.1886 0.075 Uiso 1 1 calc R
C99 C 0.4135(8) 0.0558(7) 0.3098(9) 0.101(9) Uani 1 1 d U
H99A H 0.3926 0.0377 0.3207 0.151 Uiso 1 1 calc R
H99B H 0.4235 0.0728 0.3387 0.151 Uiso 1 1 calc R
H99C H 0.4349 0.0390 0.2976 0.151 Uiso 1 1 calc R
C100 C 0.3380(8) 0.1676(9) 0.1608(9) 0.102(8) Uani 1 1 d U
H100 H 0.3472 0.1955 0.1728 0.122 Uiso 1 1 calc R
C101 C 0.3528(11) 0.1619(11) 0.1082(10) 0.189(19) Uani 1 1 d U
H10A H 0.3796 0.1510 0.1111 0.283 Uiso 1 1 calc R
H10B H 0.3526 0.1886 0.0905 0.283 Uiso 1 1 calc R
H10C H 0.3357 0.1424 0.0888 0.283 Uiso 1 1 calc R
C102 C 0.2976(8) 0.1684(11) 0.1602(10) 0.148(15) Uani 1 1 d U
H10D H 0.2894 0.1740 0.1945 0.222 Uiso 1 1 calc R
H10E H 0.2871 0.1416 0.1485 0.222 Uiso 1 1 calc R
H10F H 0.2875 0.1902 0.1370 0.222 Uiso 1 1 calc R
K1 K 0.30478(12) -0.00313(12) 0.38003(15) 0.0429(11) Uani 1 1 d U
K2 K 0.04467(11) 0.15505(13) 0.29927(15) 0.0432(11) Uani 1 1 d U
K3 K 0.20163(11) 0.42283(13) 0.23432(16) 0.0440(11) Uani 1 1 d U
K4 K 0.46621(12) 0.26433(13) 0.31604(16) 0.0460(11) Uani 1 1 d U
O100 O 0.2449(3) -0.0171(4) 0.2986(4) 0.045(3) Uiso 1 1 d U
O101 O 0.2201(4) 0.0252(4) 0.2447(5) 0.064(4) Uiso 1 1 d U
O102 O 0.2785(4) 0.0060(4) 0.2401(5) 0.052(4) Uiso 1 1 d U
O103 O -0.0245(5) 0.1070(5) 0.2913(6) 0.087(5) Uiso 1 1 d U
C103 C 0.2477(4) 0.0044(4) 0.2609(5) 0.016(3) Uiso 1 1 d U
O104 O 0.2920(5) -0.0871(5) 0.3718(6) 0.082(5) Uiso 1 1 d U
O105 O 0.0170(4) 0.2253(5) 0.2336(6) 0.088(5) Uiso 1 1 d U
O106 O 0.1364(6) 0.4557(6) 0.1749(7) 0.114(6) Uiso 1 1 d U
O107 O 0.5000 0.3276(11) 0.2500 0.163(13) Uiso 1 2 d SU
O108 O 0.5635(9) 0.2713(10) 0.3431(12) 0.231(13) Uiso 1 1 d U
O109 O 0.3834(10) -0.0535(10) 0.3954(13) 0.248(15) Uiso 1 1 d U
O110 O 0.2350(5) 0.5509(5) 0.3504(6) 0.100(6) Uiso 1 1 d U
O111 O 0.3076(6) 0.3284(6) 0.4214(7) 0.118(7) Uiso 1 1 d .
O112 O 0.2142(6) 0.2479(6) 0.3533(8) 0.136(7) Uiso 1 1 d .
O113 O 0.4971(7) 0.5149(6) 0.2713(7) 0.137(9) Uiso 1 1 d U
O114 O 0.3673(6) 0.2345(6) 0.5193(8) 0.139(8) Uiso 1 1 d .
C104 C 0.2717(8) 0.5456(8) 0.3817(9) 0.088(8) Uiso 1 1 d U
O115 O 0.2933(7) 0.1987(8) 0.3806(9) 0.172(9) Uiso 1 1 d .
O116 O 0.3050(12) 0.2863(11) 0.1184(13) 0.256(15) Uiso 1 1 d U
O117 O 0.4888(11) 0.4625(11) 0.5334(13) 0.266(16) Uiso 1 1 d .
O118 O 0.3177(12) 0.1538(13) 0.5436(15) 0.314(19) Uiso 1 1 d .
O119 O 0.3457(12) 0.2557(11) 0.4187(14) 0.287(18) Uiso 1 1 d .
O120 O 0.6546(15) 0.2343(15) 0.5132(19) 0.38(3) Uiso 1 1 d .
O121 O 0.2259(18) 0.316(2) 0.383(2) 0.47(3) Uiso 1 1 d .
O123 O 0.5000 0.4353(12) 0.2500 0.199(16) Uiso 1 2 d S
C124 C 0.2522(9) -0.1055(9) 0.3778(11) 0.120(10) Uiso 1 1 d U
O125 O 0.5213(10) 0.4188(11) 0.3696(13) 0.258(15) Uiso 1 1 d U
C126 C 0.4965(12) 0.5408(12) 0.3061(15) 0.166(15) Uiso 1 1 d U
C127 C -0.0489(10) 0.1165(10) 0.3334(13) 0.140(12) Uiso 1 1 d U
C128 C 0.5088(13) 0.4661(14) 0.3386(16) 0.198(18) Uiso 1 1 d U
O129 O 0.3090(13) 0.3530(15) 0.5326(16) 0.35(2) Uiso 1 1 d .
O130 O 0.5000(15) 0.1951(11) 0.2742(13) 0.31(2) Uiso 1 1 d U
O131 O 0.3397(12) -0.1251(13) 0.4451(15) 0.308(19) Uiso 1 1 d .
O132 O -0.0428(13) 0.5037(13) 0.4430(16) 0.33(2) Uiso 1 1 d .
O133 O 0.3405(14) 0.2897(16) 0.5895(17) 0.37(2) Uiso 1 1 d .
C134 C 0.2662(12) 0.2763(12) 0.1133(14) 0.157(14) Uiso 1 1 d U
C135 C 0.4888(11) 0.3666(12) 0.2113(13) 0.161(14) Uiso 1 1 d U
O136 O 0.2570(15) 0.3163(17) 0.9872(19) 0.41(3) Uiso 1 1 d .
C137 C 0.0841(16) 0.4440(16) 0.1904(19) 0.24(2) Uiso 1 1 d U

loop_
_atom_site_aniso_label
_atom_site_aniso_U_11
_atom_site_aniso_U_22
_atom_site_aniso_U_33
_atom_site_aniso_U_23
_atom_site_aniso_U_13
_atom_site_aniso_U_12
Ru1 0.0273(8) 0.0333(9) 0.0440(10) 0.0068(7) -0.0098(7) 0.0062(7)
Ru2 0.0271(8) 0.0275(8) 0.0353(9) -0.0033(7) -0.0110(7) -0.0042(6)
Ru3 0.0243(8) 0.0282(8) 0.0381(9) 0.0045(7) -0.0103(7) -0.0007(6)
Ru4 0.0244(8) 0.0402(9) 0.0314(9) 0.0032(7) -0.0140(7) -0.0025(6)
Ru5 0.0199(8) 0.0365(9) 0.0387(9) 0.0019(7) -0.0137(7) -0.0007(6)
Ru6 0.0263(8) 0.0315(8) 0.0346(9) -0.0054(7) -0.0073(7) -0.0008(6)
O1 0.027(6) 0.033(7) 0.042(7) -0.008(5) -0.014(5) 0.000(4)
O2 0.028(7) 0.022(7) 0.056(8) -0.014(5) -0.010(6) -0.006(5)
O3 0.032(5) 0.036(7) 0.037(6) -0.003(5) -0.010(4) 0.006(5)
O4 0.047(8) 0.025(6) 0.037(6) 0.011(5) -0.013(5) 0.007(5)
O5 0.027(6) 0.030(6) 0.047(7) -0.015(5) -0.018(5) 0.002(4)
O6 0.021(6) 0.038(7) 0.044(7) -0.006(5) -0.009(5) 0.006(5)
O7 0.025(6) 0.045(7) 0.027(5) 0.003(4) 0.001(4) 0.006(4)
O8 0.013(6) 0.044(6) 0.037(6) 0.006(5) 0.000(5) -0.001(5)
O9 0.033(6) 0.030(5) 0.048(7) 0.003(5) -0.029(5) -0.001(4)
O10 0.026(5) 0.034(7) 0.046(7) 0.000(5) -0.007(6) 0.011(4)
O11 0.015(6) 0.034(6) 0.054(8) 0.012(6) -0.013(6) -0.001(5)
O12 0.027(7) 0.035(5) 0.072(9) 0.012(6) -0.028(6) -0.012(5)
O13 0.025(7) 0.042(7) 0.032(6) -0.004(5) -0.005(5) -0.006(5)
O14 0.038(7) 0.033(7) 0.034(6) 0.005(5) -0.009(5) -0.004(5)
O15 0.031(5) 0.049(7) 0.027(5) 0.007(5) -0.016(4) 0.003(5)
O16 0.052(8) 0.035(7) 0.041(7) 0.004(5) -0.028(6) -0.005(5)
O17 0.034(6) 0.037(6) 0.036(5) -0.012(5) -0.003(5) -0.007(5)
O18 0.025(7) 0.039(7) 0.034(6) -0.002(5) -0.001(5) -0.003(5)
O19 0.041(7) 0.028(7) 0.031(6) 0.005(5) -0.007(6) 0.002(5)
O20 0.036(7) 0.029(6) 0.046(7) -0.005(5) -0.007(5) 0.000(5)
O21 0.022(5) 0.040(6) 0.048(7) -0.004(5) -0.009(4) -0.004(4)
O22 0.026(6) 0.033(6) 0.049(7) -0.006(5) -0.014(6) -0.001(5)
O23 0.013(6) 0.036(7) 0.044(7) 0.009(5) -0.014(5) 0.010(4)
O24 0.027(5) 0.047(8) 0.042(8) -0.003(6) -0.015(5) -0.003(5)
N1 0.022(5) 0.022(7) 0.054(9) -0.008(7) -0.005(5) -0.002(5)
N2 0.033(7) 0.026(6) 0.046(8) 0.004(5) -0.024(6) -0.006(5)
N3 0.036(7) 0.027(5) 0.023(7) 0.005(5) -0.007(6) 0.004(4)
N4 0.031(8) 0.042(7) 0.024(5) 0.008(5) -0.015(5) -0.007(6)
N5 0.038(8) 0.007(6) 0.035(5) 0.004(4) -0.002(5) -0.002(5)
N6 0.018(6) 0.031(8) 0.044(9) -0.001(6) -0.011(6) -0.016(6)
C1 0.023(7) 0.018(9) 0.045(9) 0.006(8) 0.003(6) -0.010(7)
C2 0.022(7) 0.022(9) 0.026(7) 0.010(7) -0.001(6) -0.004(7)
C3 0.026(8) 0.022(9) 0.044(8) -0.009(8) 0.001(6) -0.003(7)
C4 0.033(7) 0.014(8) 0.037(7) 0.001(7) -0.004(6) 0.007(7)
C5 0.026(6) 0.046(12) 0.033(8) 0.028(8) 0.001(6) -0.005(8)
C6 0.020(8) 0.028(10) 0.039(8) -0.001(7) 0.000(7) -0.006(7)
C7 0.031(7) 0.023(9) 0.039(7) -0.007(8) -0.008(6) 0.001(7)
C8 0.033(11) 0.033(9) 0.041(9) -0.006(7) -0.021(8) -0.003(6)
C9 0.042(11) 0.023(9) 0.029(6) 0.014(6) -0.003(8) -0.001(6)
C10 0.033(10) 0.032(9) 0.035(7) 0.001(7) -0.016(8) -0.010(7)
C11 0.029(10) 0.026(9) 0.030(6) 0.001(6) -0.020(7) -0.009(6)
C12 0.007(8) 0.040(9) 0.032(7) 0.010(7) 0.004(7) -0.003(6)
C13 0.021(9) 0.041(10) 0.045(8) -0.005(8) -0.008(8) 0.000(6)
C14 0.011(8) 0.043(10) 0.027(7) 0.014(7) 0.003(6) -0.004(6)
C15 0.020(8) 0.036(6) 0.038(11) -0.015(8) 0.002(8) 0.002(6)
C16 0.015(6) 0.027(6) 0.033(10) 0.011(7) 0.013(8) -0.004(5)
C17 0.022(7) 0.021(7) 0.017(9) 0.001(7) 0.011(7) -0.005(5)
C18 0.013(6) 0.023(7) 0.036(10) 0.006(7) 0.011(7) -0.002(5)
C19 0.034(8) 0.023(7) 0.032(10) -0.003(8) -0.014(8) 0.002(6)
C20 0.035(6) 0.030(6) 0.009(8) 0.005(7) -0.008(8) 0.001(5)
C21 0.025(8) 0.043(7) 0.019(9) 0.010(8) -0.003(8) -0.004(6)
C22 0.029(10) 0.045(8) 0.021(9) 0.006(6) -0.015(6) 0.001(7)
C23 0.027(10) 0.040(7) 0.022(9) 0.007(6) -0.009(7) -0.004(7)
C24 0.037(10) 0.032(8) 0.027(9) 0.010(6) -0.004(7) 0.001(7)
C25 0.020(9) 0.039(8) 0.022(8) 0.005(7) -0.015(5) -0.001(6)
C26 0.028(10) 0.047(10) 0.037(10) 0.002(7) -0.008(6) -0.001(7)
C27 0.022(7) 0.036(6) 0.024(6) 0.012(5) -0.011(6) 0.003(6)
C28 0.029(9) 0.026(8) 0.021(7) 0.014(6) -0.018(5) 0.002(6)
C29 0.024(10) 0.035(10) 0.034(8) 0.001(7) -0.007(7) -0.004(7)
C30 0.035(10) 0.018(8) 0.031(8) 0.001(6) -0.008(7) 0.001(6)
C31 0.033(11) 0.036(10) 0.033(9) 0.001(7) -0.010(8) -0.003(7)
C32 0.021(9) 0.029(8) 0.024(6) -0.008(6) 0.009(7) -0.001(6)
C33 0.031(10) 0.018(8) 0.036(7) 0.003(6) -0.009(8) 0.002(6)
C34 0.007(8) 0.046(10) 0.039(7) -0.015(7) 0.004(7) 0.001(6)
C35 0.024(10) 0.029(8) 0.035(7) 0.002(6) -0.001(8) 0.002(7)
C36 0.029(7) 0.023(9) 0.034(10) 0.001(7) -0.006(7) 0.002(7)
C37 0.027(6) 0.023(9) 0.032(10) -0.005(7) -0.004(7) -0.005(5)
C38 0.026(7) 0.037(10) 0.028(10) 0.008(7) 0.003(7) -0.013(6)
C39 0.023(7) 0.046(10) 0.021(10) 0.003(7) -0.007(7) -0.002(6)
C40 0.017(7) 0.030(9) 0.024(9) -0.011(6) -0.002(7) -0.006(6)
C41 0.026(6) 0.034(8) 0.027(10) -0.008(7) -0.017(6) -0.004(6)
C42 0.030(6) 0.045(10) 0.028(10) -0.004(7) -0.003(8) -0.005(6)
C43 0.039(8) 0.082(15) 0.076(11) 0.026(11) -0.017(7) 0.020(8)
C44 0.034(7) 0.087(17) 0.081(11) 0.045(12) 0.017(8) 0.026(6)
C45 0.065(11) 0.073(14) 0.062(10) 0.010(8) 0.015(8) 0.048(9)
C46 0.063(10) 0.028(6) 0.086(11) 0.005(9) -0.005(9) 0.025(7)
C47 0.058(10) 0.046(12) 0.084(11) 0.035(9) 0.019(9) 0.014(7)
C48 0.066(11) 0.060(14) 0.049(8) 0.027(7) 0.006(7) 0.032(9)
C49 0.134(18) 0.029(12) 0.18(2) -0.029(15) -0.048(18) 0.011(12)
C50 0.077(16) 0.12(2) 0.15(2) 0.032(15) -0.077(15) 0.007(12)
C51 0.053(19) 0.16(3) 0.22(4) 0.02(2) -0.06(2) -0.031(15)
C52 0.14(3) 0.26(4) 0.14(3) 0.05(3) -0.09(2) 0.09(2)
C53 0.074(11) 0.024(5) 0.042(8) -0.012(6) -0.022(7) -0.009(7)
C54 0.053(9) 0.012(7) 0.057(9) -0.003(6) -0.016(7) -0.010(6)
C55 0.059(9) 0.026(10) 0.042(7) -0.013(5) -0.011(6) -0.003(7)
C56 0.055(10) 0.041(11) 0.042(7) -0.014(6) -0.024(6) -0.005(8)
C57 0.042(6) 0.029(10) 0.060(9) -0.020(7) -0.020(6) -0.012(6)
C58 0.062(8) 0.034(9) 0.053(9) -0.008(7) -0.002(7) -0.025(6)
C59 0.055(13) 0.060(14) 0.056(9) -0.014(9) -0.035(9) -0.009(9)
C60 0.125(18) 0.037(9) 0.040(9) 0.003(7) -0.023(10) -0.013(11)
C61 0.13(2) 0.065(16) 0.057(10) 0.013(11) 0.012(14) -0.019(15)
C62 0.20(3) 0.026(9) 0.13(2) 0.005(10) -0.06(2) 0.000(16)
C63 0.062(10) 0.038(7) 0.080(11) 0.015(6) -0.026(8) -0.018(6)
C64 0.030(6) 0.072(12) 0.061(10) 0.031(7) -0.015(6) -0.014(5)
C65 0.037(7) 0.069(11) 0.048(9) 0.034(7) 0.003(5) 0.004(7)
C66 0.037(10) 0.070(11) 0.045(5) 0.021(6) -0.004(6) -0.012(7)
C67 0.028(8) 0.051(9) 0.065(7) 0.035(5) -0.016(7) -0.018(6)
C68 0.043(9) 0.039(6) 0.080(11) 0.023(6) -0.011(7) -0.005(6)
C69 0.091(18) 0.115(18) 0.028(8) 0.018(9) 0.003(10) -0.003(13)
C70 0.15(3) 0.042(10) 0.14(2) -0.014(11) -0.068(16) -0.020(13)
C71 0.11(2) 0.085(17) 0.086(16) -0.003(13) -0.038(14) -0.052(15)
C72 0.44(7) 0.044(11) 0.12(3) -0.009(13) 0.03(3) 0.04(3)
C73 0.037(9) 0.063(7) 0.050(11) -0.017(7) -0.020(8) 0.000(6)
C74 0.032(7) 0.069(8) 0.037(10) -0.008(8) -0.017(7) -0.008(6)
C75 0.029(7) 0.078(9) 0.018(9) -0.013(9) -0.016(6) 0.009(6)
C76 0.045(9) 0.060(7) 0.025(8) -0.001(6) -0.031(7) 0.009(6)
C77 0.044(9) 0.072(8) 0.028(7) 0.007(8) -0.009(7) -0.006(7)
C78 0.026(8) 0.078(9) 0.029(6) 0.003(9) -0.015(6) 0.008(7)
C79 0.099(17) 0.064(8) 0.035(12) 0.003(9) -0.039(11) 0.023(9)
C80 0.100(15) 0.065(8) 0.027(11) -0.008(8) -0.016(11) 0.012(10)
C81 0.105(18) 0.114(17) 0.024(12) -0.037(12) 0.007(11) -0.021(16)
C82 0.123(18) 0.091(19) 0.076(18) -0.039(15) -0.036(15) 0.053(15)
C83 0.019(7) 0.086(10) 0.105(13) 0.025(9) -0.021(9) -0.014(7)
C84 0.016(8) 0.079(11) 0.121(14) -0.037(9) -0.022(10) -0.002(7)
C85 0.017(8) 0.146(16) 0.062(9) -0.011(9) -0.024(7) 0.016(10)
C86 0.028(9) 0.105(13) 0.121(13) 0.050(11) -0.023(9) 0.021(10)
C87 0.025(8) 0.067(9) 0.161(16) -0.035(9) -0.012(10) 0.013(7)
C88 0.015(7) 0.139(14) 0.067(10) -0.022(9) -0.006(6) 0.000(9)
C89 0.07(2) 0.19(2) 0.45(4) 0.24(3) -0.02(3) 0.025(19)
C90 0.10(2) 0.169(19) 0.23(3) 0.10(2) -0.02(2) -0.086(19)
C91 0.22(5) 0.115(15) 0.52(8) 0.15(3) 0.21(5) 0.07(3)
C92 0.17(3) 0.10(2) 0.15(3) -0.02(2) 0.06(2) -0.067(19)
C93 0.065(10) 0.071(11) 0.037(5) -0.005(7) -0.004(7) 0.004(8)
C94 0.059(9) 0.055(10) 0.051(9) 0.006(7) 0.012(5) -0.019(7)
C95 0.031(6) 0.057(10) 0.062(10) -0.013(8) 0.005(5) -0.001(6)
C96 0.050(9) 0.053(8) 0.032(9) 0.001(6) 0.031(7) 0.015(6)
C97 0.080(10) 0.040(6) 0.067(12) -0.027(6) 0.025(9) -0.024(7)
C98 0.048(10) 0.087(11) 0.050(9) -0.033(7) -0.003(7) -0.020(8)
C99 0.14(2) 0.089(17) 0.074(16) 0.025(12) 0.039(13) 0.087(15)
C100 0.114(17) 0.149(19) 0.041(10) 0.019(13) 0.000(13) 0.036(18)
C101 0.31(4) 0.20(4) 0.068(15) 0.06(2) 0.07(2) 0.16(3)
C102 0.105(17) 0.25(4) 0.080(19) -0.05(2) -0.056(15) 0.07(2)
K1 0.042(3) 0.031(2) 0.055(3) -0.0085(19) -0.007(2) 0.0025(18)
K2 0.032(2) 0.047(3) 0.048(3) -0.002(2) -0.016(2) -0.0041(19)
K3 0.032(2) 0.046(3) 0.052(3) 0.015(2) -0.011(2) -0.0013(19)
K4 0.032(2) 0.052(3) 0.052(3) -0.001(2) -0.005(2) -0.0023(19)

loop_
_atom_type_symbol
_atom_type_description
_atom_type_scat_dispersion_real
_atom_type_scat_dispersion_imag
_atom_type_scat_source
C C 0.0033 0.0016 'International Tables Vol C Tables 4.2.6.8 and 6.1.1.4'
H H 0.0000 0.0000 'International Tables Vol C Tables 4.2.6.8 and 6.1.1.4'
N N 0.0061 0.0033 'International Tables Vol C Tables 4.2.6.8 and 6.1.1.4'
O O 0.0106 0.0060 'International Tables Vol C Tables 4.2.6.8 and 6.1.1.4'
K K 0.2009 0.2494 'International Tables Vol C Tables 4.2.6.8 and 6.1.1.4'
Ru Ru -1.2594 0.8363 'International Tables Vol C Tables 4.2.6.8 and 6.1.1.4'

loop_
_geom_angle_atom_site_label_1
_geom_angle_atom_site_label_2
_geom_angle_atom_site_label_3
_geom_angle
_geom_angle_site_symmetry_1
_geom_angle_site_symmetry_3
O13 Ru1 N1 87.3(4) 7_556 .
O13 Ru1 O19 75.1(4) 7_556 7_556
N1 Ru1 O19 86.6(5) . 7_556
O13 Ru1 C45 148.2(8) 7_556 .
N1 Ru1 C45 121.9(8) . .
O19 Ru1 C45 93.0(7) 7_556 .
O13 Ru1 C44 112.7(8) 7_556 .
N1 Ru1 C44 159.8(8) . .
O19 Ru1 C44 95.8(6) 7_556 .
C45 Ru1 C44 38.0(8) . .
O13 Ru1 C43 92.9(7) 7_556 .
N1 Ru1 C43 152.6(8) . .
O19 Ru1 C43 120.0(7) 7_556 .
C45 Ru1 C43 67.4(9) . .
C44 Ru1 C43 35.4(7) . .
O13 Ru1 C46 166.6(7) 7_556 .
N1 Ru1 C46 93.4(7) . .
O19 Ru1 C46 118.3(7) 7_556 .
C45 Ru1 C46 38.0(8) . .
C44 Ru1 C46 67.8(9) . .
C43 Ru1 C46 80.4(8) . .
O13 Ru1 C48 97.9(7) 7_556 .
N1 Ru1 C48 114.3(7) . .
O19 Ru1 C48 158.0(7) 7_556 .
C45 Ru1 C48 82.1(8) . .
C44 Ru1 C48 67.3(8) . .
C43 Ru1 C48 38.5(8) . .
C46 Ru1 C48 69.6(8) . .
O13 Ru1 C47 126.8(7) 7_556 .
N1 Ru1 C47 91.0(7) . .
O19 Ru1 C47 157.9(7) 7_556 .
C45 Ru1 C47 69.7(8) . .
C44 Ru1 C47 79.3(8) . .
C43 Ru1 C47 67.1(8) . .
C46 Ru1 C47 39.9(8) . .
C48 Ru1 C47 36.7(7) . .
O1 Ru2 N6 86.5(5) . 7_556
O1 Ru2 O5 76.6(4) . .
N6 Ru2 O5 88.0(5) 7_556 .
O1 Ru2 C54 98.5(5) . .
N6 Ru2 C54 109.0(7) 7_556 .
O5 Ru2 C54 162.1(6) . .
O1 Ru2 C55 127.9(6) . .
N6 Ru2 C55 85.9(6) 7_556 .
O5 Ru2 C55 154.1(5) . .
C54 Ru2 C55 38.0(6) . .
O1 Ru2 C57 147.9(6) . .
N6 Ru2 C57 123.9(6) 7_556 .
O5 Ru2 C57 93.0(6) . .
C54 Ru2 C57 82.1(7) . .
C55 Ru2 C57 70.1(7) . .
O1 Ru2 C53 91.8(5) . .
N6 Ru2 C53 145.0(7) 7_556 .
O5 Ru2 C53 125.5(7) . .
C54 Ru2 C53 36.7(6) . .
C55 Ru2 C53 67.9(7) . .
C57 Ru2 C53 69.5(7) . .
O1 Ru2 C56 166.4(6) . .
N6 Ru2 C56 92.9(6) 7_556 .
O5 Ru2 C56 117.0(6) . .
C54 Ru2 C56 68.8(7) . .
C55 Ru2 C56 38.6(6) . .
C57 Ru2 C56 38.6(7) . .
C53 Ru2 C56 81.0(7) . .
O1 Ru2 C58 112.5(6) . .
N6 Ru2 C58 161.0(6) 7_556 .
O5 Ru2 C58 95.9(6) . .
C54 Ru2 C58 69.7(7) . .
C55 Ru2 C58 82.5(7) . .
C57 Ru2 C58 37.5(6) . .
C53 Ru2 C58 40.0(7) . .
C56 Ru2 C58 68.8(7) . .
O3 Ru3 O7 75.8(4) . .
O3 Ru3 C64 133.0(7) . .
O7 Ru3 C64 92.5(6) . .
O3 Ru3 C68 87.6(6) . .
O7 Ru3 C68 133.6(6) . .
C64 Ru3 C68 67.9(7) . .
O3 Ru3 N3 87.4(5) . .
O7 Ru3 N3 86.2(4) . .
C64 Ru3 N3 137.9(7) . .
C68 Ru3 N3 136.8(6) . .
O3 Ru3 C67 107.0(6) . .
O7 Ru3 C67 171.1(6) . .
C64 Ru3 C67 79.5(7) . .
C68 Ru3 C67 39.5(7) . .
N3 Ru3 C67 102.3(6) . .
O3 Ru3 C63 98.2(7) . .
O7 Ru3 C63 101.8(6) . .
C64 Ru3 C63 39.1(8) . .
C68 Ru3 C63 37.5(7) . .
N3 Ru3 C63 171.2(7) . .
C67 Ru3 C63 69.5(7) . .
O3 Ru3 C65 169.5(6) . .
O7 Ru3 C65 108.3(5) . .
C64 Ru3 C65 38.7(7) . .
C68 Ru3 C65 82.6(8) . .
N3 Ru3 C65 102.4(7) . .
C67 Ru3 C65 67.6(7) . .
C63 Ru3 C65 71.7(8) . .
O3 Ru3 C66 140.2(6) . .
O7 Ru3 C66 143.1(6) . .
C64 Ru3 C66 68.5(7) . .
C68 Ru3 C66 69.5(8) . .
N3 Ru3 C66 87.9(6) . .
C67 Ru3 C66 36.4(7) . .
C63 Ru3 C66 83.4(8) . .
C65 Ru3 C66 38.3(6) . .
N4 Ru4 O23 85.6(5) . 7_556
N4 Ru4 O11 87.4(5) . 7_556
O23 Ru4 O11 75.1(4) 7_556 7_556
N4 Ru4 C77 127.0(7) . .
O23 Ru4 C77 145.7(6) 7_556 .
O11 Ru4 C77 94.0(6) 7_556 .
N4 Ru4 C78 163.6(6) . .
O23 Ru4 C78 110.9(6) 7_556 .
O11 Ru4 C78 97.1(6) 7_556 .
C77 Ru4 C78 37.2(7) . .
N4 Ru4 C75 87.9(6) . .
O23 Ru4 C75 131.3(6) 7_556 .
O11 Ru4 C75 152.7(6) 7_556 .
C77 Ru4 C75 67.8(7) . .
C78 Ru4 C75 80.8(7) . .
N4 Ru4 C74 109.8(6) . .
O23 Ru4 C74 101.6(6) 7_556 .
O11 Ru4 C74 162.3(6) 7_556 .
C77 Ru4 C74 79.0(7) . .
C78 Ru4 C74 67.4(7) . .
C75 Ru4 C74 37.5(6) . .
N4 Ru4 C73 147.0(7) . .
O23 Ru4 C73 92.0(6) 7_556 .
O11 Ru4 C73 123.7(6) 7_556 .
C77 Ru4 C73 66.9(8) . .
C78 Ru4 C73 36.8(7) . .
C75 Ru4 C73 69.1(7) . .
C74 Ru4 C73 38.5(7) . .
N4 Ru4 C76 95.1(6) . .
O23 Ru4 C76 168.6(6) 7_556 .
O11 Ru4 C76 116.3(6) 7_556 .
C77 Ru4 C76 38.3(7) . .
C78 Ru4 C76 68.7(7) . .
C75 Ru4 C76 37.5(7) . .
C74 Ru4 C76 67.5(7) . .
C73 Ru4 C76 81.2(7) . .
O15 Ru5 O17 76.0(4) . .
O15 Ru5 C88 158.4(8) . .
O17 Ru5 C88 99.7(7) . .
O15 Ru5 C83 153.7(9) . .
O17 Ru5 C83 130.1(8) . .
C88 Ru5 C83 37.9(9) . .
O15 Ru5 C85 94.5(8) . .
O17 Ru5 C85 150.4(9) . .
C88 Ru5 C85 78.9(9) . .
C83 Ru5 C85 64.5(9) . .
O15 Ru5 N2 87.8(5) . .
O17 Ru5 N2 87.3(5) . .
C88 Ru5 N2 113.3(8) . .
C83 Ru5 N2 89.9(7) . .
C85 Ru5 N2 120.7(9) . .
O15 Ru5 C87 118.1(9) . .
O17 Ru5 C87 93.3(7) . .
C88 Ru5 C87 40.5(9) . .
C83 Ru5 C87 69.5(10) . .
C85 Ru5 C87 66.2(9) . .
N2 Ru5 C87 153.5(9) . .
O15 Ru5 C84 117.8(8) . .
O17 Ru5 C84 166.2(8) . .
C88 Ru5 C84 67.0(9) . .
C83 Ru5 C84 36.3(8) . .
C85 Ru5 C84 34.6(8) . .
N2 Ru5 C84 94.3(7) . .
C87 Ru5 C84 79.1(9) . .
O15 Ru5 C86 92.1(8) . .
O17 Ru5 C86 116.4(9) . .
C88 Ru5 C86 70.7(10) . .
C83 Ru5 C86 79.4(9) . .
C85 Ru5 C86 34.8(9) . .
N2 Ru5 C86 155.5(10) . .
C87 Ru5 C86 39.0(9) . .
C84 Ru5 C86 64.2(10) . .
O9 Ru6 N5 87.8(4) . .
O9 Ru6 O21 74.7(4) . .
N5 Ru6 O21 86.8(5) . .
O9 Ru6 C98 118.4(7) . .
N5 Ru6 C98 153.1(7) . .
O21 Ru6 C98 94.0(6) . .
O9 Ru6 C97 157.1(7) . .
N5 Ru6 C97 113.2(7) . .
O21 Ru6 C97 96.6(6) . .
C98 Ru6 C97 40.0(8) . .
O9 Ru6 C94 95.0(6) . .
N5 Ru6 C94 122.5(6) . .
O21 Ru6 C94 149.0(6) . .
C98 Ru6 C94 64.8(7) . .
C97 Ru6 C94 81.7(8) . .
O9 Ru6 C93 94.3(7) . .
N5 Ru6 C93 159.6(7) . .
O21 Ru6 C93 113.3(7) . .
C98 Ru6 C93 35.0(7) . .
C97 Ru6 C93 69.4(8) . .
C94 Ru6 C93 37.1(7) . .
O9 Ru6 C95 119.5(6) . .
N5 Ru6 C95 94.7(6) . .
O21 Ru6 C95 165.7(6) . .
C98 Ru6 C95 78.2(8) . .
C97 Ru6 C95 69.8(7) . .
C94 Ru6 C95 36.3(7) . .
C93 Ru6 C95 66.6(8) . .
O9 Ru6 C96 156.1(6) . .
N5 Ru6 C96 89.6(6) . .
O21 Ru6 C96 128.8(6) . .
C98 Ru6 C96 69.1(8) . .
C97 Ru6 C96 40.0(7) . .
C94 Ru6 C96 66.8(7) . .
C93 Ru6 C96 80.4(7) . .
C95 Ru6 C96 37.1(7) . .
C6 O1 Ru2 127.9(10) . .
C6 O2 K1 154.1(11) . 7_556
C7 O3 Ru3 130.9(11) . .
C7 O4 K3 150.5(11) . .
C13 O5 Ru2 130.7(11) . .
C13 O6 K2 154.7(10) . 7_556
C14 O7 Ru3 128.6(10) . .
C14 O8 K4 150.5(11) . .
C20 O9 Ru6 130.2(11) . .
C20 O10 K4 156.2(10) . .
C21 O11 Ru4 126.2(10) . 7_556
C21 O12 K3 157.1(11) . .
C27 O13 Ru1 127.9(11) . 7_556
C27 O14 K3 155.4(11) . 7_556
C28 O15 Ru5 130.8(10) . .
C28 O16 K2 158.2(12) . 7_556
C34 O17 Ru5 126.8(11) . .
C34 O18 K4 157.0(10) . .
C35 O19 Ru1 131.0(11) . 7_556
C35 O20 K1 156.2(10) . .
C41 O21 Ru6 129.3(11) . .
C41 O22 K1 157.8(12) . .
C42 O23 Ru4 130.8(10) . 7_556
C42 O24 K2 153.2(11) . .
C5 N1 C1 116.2(14) . .
C5 N1 Ru1 121.4(11) . .
C1 N1 Ru1 122.2(12) . .
C8 N2 C12 120.2(15) . .
C8 N2 Ru5 120.1(11) . .
C12 N2 Ru5 119.7(12) . .
C15 N3 C19 122.0(14) . .
C15 N3 Ru3 122.1(11) . .
C19 N3 Ru3 115.9(10) . .
C26 N4 C22 114.4(15) . .
C26 N4 Ru4 122.3(12) . .
C22 N4 Ru4 123.0(11) . .
C33 N5 C29 116.2(13) . .
C33 N5 Ru6 123.6(10) . .
C29 N5 Ru6 120.0(10) . .
C36 N6 C40 117.8(14) . .
C36 N6 Ru2 121.7(11) . 7_556
C40 N6 Ru2 120.5(11) . 7_556
N1 C1 C2 121.0(16) . .
N1 C1 H1 119.5 . .
C2 C1 H1 119.5 . .
C3 C2 C1 122.4(15) . .
C3 C2 C6 123.8(14) . .
C1 C2 C6 113.8(15) . .
C2 C3 C4 117.7(15) . .
C2 C3 H3 121.1 . .
C4 C3 H3 121.1 . .
C5 C4 C3 117.1(16) . .
C5 C4 C7 121.0(15) . .
C3 C4 C7 121.9(15) . .
N1 C5 C4 125.4(16) . .
N1 C5 H5 117.3 . .
C4 C5 H5 117.3 . .
O2 C6 O1 128.4(15) . .
O2 C6 C2 122.0(14) . .
O1 C6 C2 109.5(14) . .
O4 C7 O3 122.6(16) . .
O4 C7 C4 121.2(15) . .
O3 C7 C4 115.9(14) . .
N2 C8 C9 123.5(16) . .
N2 C8 H8 118.2 . .
C9 C8 H8 118.2 . .
C10 C9 C8 115.3(16) . .
C10 C9 C13 123.8(15) . .
C8 C9 C13 120.9(15) . .
C9 C10 C11 121.9(16) . .
C9 C10 H10 119.1 . .
C11 C10 H10 119.1 . .
C12 C11 C10 118.4(15) . .
C12 C11 C14 116.8(15) . .
C10 C11 C14 124.6(15) . .
N2 C12 C11 120.5(16) . .
N2 C12 H12 119.8 . .
C11 C12 H12 119.8 . .
O5 C13 O6 127.0(16) . .
O5 C13 C9 114.1(14) . .
O6 C13 C9 118.9(14) . .
O8 C14 O7 128.9(15) . .
O8 C14 C11 118.7(14) . .
O7 C14 C11 111.8(15) . .
N3 C15 C16 121.5(15) . .
N3 C15 H15 119.2 . .
C16 C15 H15 119.2 . .
C15 C16 C17 119.5(14) . .
C15 C16 C20 118.6(14) . .
C17 C16 C20 121.8(14) . .
C18 C17 C16 116.4(14) . .
C18 C17 H17 121.8 . .
C16 C17 H17 121.8 . .
C17 C18 C19 121.7(14) . .
C17 C18 C21 121.4(14) . .
C19 C18 C21 116.7(14) . .
N3 C19 C18 118.0(14) . .
N3 C19 H19 121.0 . .
C18 C19 H19 121.0 . .
O10 C20 O9 128.5(15) . .
O10 C20 C16 117.6(14) . .
O9 C20 C16 113.8(14) . .
O12 C21 O11 131.3(15) . .
O12 C21 C18 118.3(14) . .
O11 C21 C18 110.2(13) . .
N4 C22 C23 120.9(16) . .
N4 C22 H22 119.6 . .
C23 C22 H22 119.6 . .
C24 C23 C22 120.1(17) . .
C24 C23 C27 124.7(16) . .
C22 C23 C27 115.2(15) . .
C23 C24 C25 121.1(17) . .
C23 C24 H24 119.5 . .
C25 C24 H24 119.5 . .
C26 C25 C24 116.1(16) . .
C26 C25 C28 121.7(16) . .
C24 C25 C28 122.2(16) . .
C25 C26 N4 127.0(17) . .
C25 C26 H26 116.5 . .
N4 C26 H26 116.5 . .
O14 C27 O13 131.8(17) . .
O14 C27 C23 116.3(15) . .
O13 C27 C23 111.7(14) . .
O16 C28 O15 125.9(16) . .
O16 C28 C25 118.3(16) . .
O15 C28 C25 115.7(15) . .
N5 C29 C30 122.6(15) . .
N5 C29 H29 118.7 . .
C30 C29 H29 118.7 . .
C29 C30 C31 120.2(14) . .
C29 C30 C34 118.9(15) . .
C31 C30 C34 120.8(14) . .
C32 C31 C30 114.8(14) . .
C32 C31 H31 122.6 . .
C30 C31 H31 122.6 . .
C33 C32 C31 120.0(15) . .
C33 C32 C35 120.8(14) . .
C31 C32 C35 119.2(14) . .
N5 C33 C32 126.0(15) . .
N5 C33 H33 117.0 . .
C32 C33 H33 117.0 . .
O18 C34 O17 133.4(16) . .
O18 C34 C30 116.2(15) . .
O17 C34 C30 110.5(16) . .
O19 C35 O20 128.3(16) . .
O19 C35 C32 116.1(15) . .
O20 C35 C32 115.6(15) . .
N6 C36 C37 125.1(15) . .
N6 C36 H36 117.4 . .
C37 C36 H36 117.5 . .
C38 C37 C36 116.8(15) . .
C38 C37 C41 122.7(15) . .
C36 C37 C41 120.4(15) . .
C37 C38 C39 119.3(15) . .
C37 C38 H38 120.3 . .
C39 C38 H38 120.3 . .
C40 C39 C38 118.3(15) . .
C40 C39 C42 120.0(16) . .
C38 C39 C42 121.8(15) . .
C39 C40 N6 122.6(15) . .
C39 C40 H40 118.7 . .
N6 C40 H40 118.7 . .
O22 C41 O21 126.0(16) . .
O22 C41 C37 119.4(15) . .
O21 C41 C37 114.6(15) . .
O24 C42 O23 126.6(16) . .
O24 C42 C39 118.2(16) . .
O23 C42 C39 115.0(15) . .
C44 C43 C48 122(2) . .
C44 C43 C50 121(3) . .
C48 C43 C50 117(2) . .
C44 C43 Ru1 71.7(12) . .
C48 C43 Ru1 71.3(11) . .
C50 C43 Ru1 129.5(16) . .
C43 C44 C45 123(2) . .
C43 C44 Ru1 72.9(13) . .
C45 C44 Ru1 69.8(12) . .
C43 C44 H44 118.5 . .
C45 C44 H44 118.5 . .
Ru1 C44 H44 132.0 . .
C44 C45 C46 119(2) . .
C44 C45 Ru1 72.1(13) . .
C46 C45 Ru1 72.8(12) . .
C44 C45 H45 120.3 . .
C46 C45 H45 120.3 . .
Ru1 C45 H45 126.6 . .
C45 C46 C47 117(2) . .
C45 C46 C49 121(2) . .
C47 C46 C49 122(2) . .
C45 C46 Ru1 69.1(12) . .
C47 C46 Ru1 70.5(11) . .
C49 C46 Ru1 128.4(14) . .
C48 C47 C46 121(2) . .
C48 C47 Ru1 71.6(12) . .
C46 C47 Ru1 69.7(11) . .
C48 C47 H47 119.6 . .
C46 C47 H47 119.6 . .
Ru1 C47 H47 132.1 . .
C47 C48 C43 118(2) . .
C47 C48 Ru1 71.7(12) . .
C43 C48 Ru1 70.2(11) . .
C47 C48 H48 121.1 . .
C43 C48 H48 121.1 . .
Ru1 C48 H48 129.1 . .
C46 C49 H49A 109.5 . .
C46 C49 H49B 109.5 . .
H49A C49 H49B 109.5 . .
C46 C49 H49C 109.5 . .
H49A C49 H49C 109.5 . .
H49B C49 H49C 109.5 . .
C51 C50 C43 109(2) . .
C51 C50 C52 117(3) . .
C43 C50 C52 103(2) . .
C51 C50 H50 109.1 . .
C43 C50 H50 109.1 . .
C52 C50 H50 109.1 . .
C50 C51 H51A 109.5 . .
C50 C51 H51B 109.5 . .
H51A C51 H51B 109.5 . .
C50 C51 H51C 109.5 . .
H51A C51 H51C 109.5 . .
H51B C51 H51C 109.5 . .
C50 C52 H52A 109.5 . .
C50 C52 H52B 109.5 . .
H52A C52 H52B 109.5 . .
C50 C52 H52C 109.5 . .
H52A C52 H52C 109.5 . .
H52B C52 H52C 109.5 . .
C54 C53 C58 120.5(17) . .
C54 C53 C60 123(2) . .
C58 C53 C60 117(2) . .
C54 C53 Ru2 70.0(11) . .
C58 C53 Ru2 71.1(10) . .
C60 C53 Ru2 129.4(12) . .
C53 C54 C55 122.4(19) . .
C53 C54 Ru2 73.3(11) . .
C55 C54 Ru2 71.2(10) . .
C53 C54 H54 118.8 . .
C55 C54 H54 118.8 . .
Ru2 C54 H54 129.2 . .
C54 C55 C56 120.1(19) . .
C54 C55 Ru2 70.8(10) . .
C56 C55 Ru2 72.8(10) . .
C54 C55 H55 120.0 . .
C56 C55 H55 120.0 . .
Ru2 C55 H55 128.7 . .
C55 C56 C57 118.2(17) . .
C55 C56 C59 121.2(19) . .
C57 C56 C59 120.3(18) . .
C55 C56 Ru2 68.6(9) . .
C57 C56 Ru2 68.9(9) . .
C59 C56 Ru2 129.7(13) . .
C58 C57 C56 122.3(18) . .
C58 C57 Ru2 73.5(10) . .
C56 C57 Ru2 72.5(10) . .
C58 C57 H57 118.9 . .
C56 C57 H57 118.9 . .
Ru2 C57 H57 127.2 . .
C57 C58 C53 116.3(18) . .
C57 C58 Ru2 68.9(10) . .
C53 C58 Ru2 68.9(10) . .
C57 C58 H58 121.9 . .
C53 C58 H58 121.9 . .
Ru2 C58 H58 133.0 . .
C56 C59 H59A 109.5 . .
C56 C59 H59B 109.5 . .
H59A C59 H59B 109.5 . .
C56 C59 H59C 109.5 . .
H59A C59 H59C 109.5 . .
H59B C59 H59C 109.5 . .
C61 C60 C53 119(2) . .
C61 C60 C62 111.3(19) . .
C53 C60 C62 108.0(16) . .
C61 C60 H60 105.9 . .
C53 C60 H60 105.9 . .
C62 C60 H60 105.9 . .
C60 C61 H61A 109.5 . .
C60 C61 H61B 109.5 . .
H61A C61 H61B 109.5 . .
C60 C61 H61C 109.5 . .
H61A C61 H61C 109.5 . .
H61B C61 H61C 109.5 . .
C60 C62 H62A 109.5 . .
C60 C62 H62B 109.5 . .
H62A C62 H62B 109.5 . .
C60 C62 H62C 109.5 . .
H62A C62 H62C 109.5 . .
H62B C62 H62C 109.5 . .
C68 C63 C64 114(2) . .
C68 C63 C70 122(2) . .
C64 C63 C70 123(2) . .
C68 C63 Ru3 69.3(11) . .
C64 C63 Ru3 68.4(11) . .
C70 C63 Ru3 132.7(18) . .
C65 C64 C63 125.9(17) . .
C65 C64 Ru3 73.2(11) . .
C63 C64 Ru3 72.5(11) . .
C65 C64 H64 117.0 . .
C63 C64 H64 117.0 . .
Ru3 C64 H64 130.4 . .
C64 C65 C66 115.9(19) . .
C64 C65 Ru3 68.1(11) . .
C66 C65 Ru3 70.9(11) . .
C64 C65 H65 122.1 . .
C66 C65 H65 122.1 . .
Ru3 C65 H65 131.3 . .
C67 C66 C65 120(2) . .
C67 C66 C69 121.3(18) . .
C65 C66 C69 119(2) . .
C67 C66 Ru3 71.1(12) . .
C65 C66 Ru3 70.8(11) . .
C69 C66 Ru3 132.3(15) . .
C66 C67 C68 121.8(17) . .
C66 C67 Ru3 72.5(11) . .
C68 C67 Ru3 68.5(10) . .
C66 C67 H67 119.1 . .
C68 C67 H67 119.1 . .
Ru3 C67 H67 133.4 . .
C63 C68 C67 122(2) . .
C63 C68 Ru3 73.2(11) . .
C67 C68 Ru3 72.0(11) . .
C63 C68 H68 119.1 . .
C67 C68 H68 119.0 . .
Ru3 C68 H68 128.0 . .
C66 C69 H69A 109.5 . .
C66 C69 H69B 109.5 . .
H69A C69 H69B 109.5 . .
C66 C69 H69C 109.5 . .
H69A C69 H69C 109.5 . .
H69B C69 H69C 109.5 . .
C72 C70 C71 123(3) . .
C72 C70 C63 120(3) . .
C71 C70 C63 113(2) . .
C72 C70 H70 96.7 . .
C71 C70 H70 96.7 . .
C63 C70 H70 96.7 . .
C70 C71 H71A 109.5 . .
C70 C71 H71B 109.5 . .
H71A C71 H71B 109.5 . .
C70 C71 H71C 109.5 . .
H71A C71 H71C 109.5 . .
H71B C71 H71C 109.5 . .
C70 C72 H72A 109.5 . .
C70 C72 H72B 109.5 . .
H72A C72 H72B 109.5 . .
C70 C72 H72C 109.5 . .
H72A C72 H72C 109.5 . .
H72B C72 H72C 109.5 . .
C78 C73 C74 117(2) . .
C78 C73 C80 121(2) . .
C74 C73 C80 121.3(19) . .
C78 C73 Ru4 70.0(11) . .
C74 C73 Ru4 69.8(10) . .
C80 C73 Ru4 129.8(13) . .
C75 C74 C73 121.4(19) . .
C75 C74 Ru4 70.8(10) . .
C73 C74 Ru4 71.6(10) . .
C75 C74 H74 119.3 . .
C73 C74 H74 119.3 . .
Ru4 C74 H74 131.2 . .
C74 C75 C76 120.9(19) . .
C74 C75 Ru4 71.8(10) . .
C76 C75 Ru4 73.1(10) . .
C74 C75 H75 119.6 . .
C76 C75 H75 119.6 . .
Ru4 C75 H75 127.7 . .
C75 C76 C77 115.8(19) . .
C75 C76 C79 121(2) . .
C77 C76 C79 123(2) . .
C75 C76 Ru4 69.4(10) . .
C77 C76 Ru4 68.3(10) . .
C79 C76 Ru4 128.3(11) . .
C78 C77 C76 123.5(19) . .
C78 C77 Ru4 72.1(11) . .
C76 C77 Ru4 73.5(11) . .
C78 C77 H77 118.3 . .
C76 C77 H77 118.3 . .
Ru4 C77 H77 128.7 . .
C77 C78 C73 121.1(19) . .
C77 C78 Ru4 70.7(11) . .
C73 C78 Ru4 73.2(12) . .
C77 C78 H78 119.4 . .
C73 C78 H78 119.4 . .
Ru4 C78 H78 129.0 . .
C76 C79 H79A 109.5 . .
C76 C79 H79B 109.5 . .
H79A C79 H79B 109.5 . .
C76 C79 H79C 109.5 . .
H79A C79 H79C 109.5 . .
H79B C79 H79C 109.5 . .
C82 C80 C81 111.6(18) . .
C82 C80 C73 113.4(19) . .
C81 C80 C73 111.7(17) . .
C82 C80 H80 106.5 . .
C81 C80 H80 106.6 . .
C73 C80 H80 106.5 . .
C80 C81 H81A 109.5 . .
C80 C81 H81B 109.5 . .
H81A C81 H81B 109.5 . .
C80 C81 H81C 109.5 . .
H81A C81 H81C 109.5 . .
H81B C81 H81C 109.5 . .
C80 C82 H82A 109.5 . .
C80 C82 H82B 109.5 . .
H82A C82 H82B 109.5 . .
C80 C82 H82C 109.5 . .
H82A C82 H82C 109.5 . .
H82B C82 H82C 109.5 . .
C84 C83 C88 122(2) . .
C84 C83 C90 122(3) . .
C88 C83 C90 117(3) . .
C84 C83 Ru5 74.2(14) . .
C88 C83 Ru5 70.9(13) . .
C90 C83 Ru5 131.6(18) . .
C85 C84 C83 119(3) . .
C85 C84 Ru5 70.5(13) . .
C83 C84 Ru5 69.4(12) . .
C85 C84 H84 120.3 . .
C83 C84 H84 120.3 . .
Ru5 C84 H84 132.9 . .
C84 C85 C86 128(3) . .
C84 C85 Ru5 74.9(13) . .
C86 C85 Ru5 75.0(13) . .
C84 C85 H85 115.8 . .
C86 C85 H85 115.8 . .
Ru5 C85 H85 126.6 . .
C85 C86 C87 117(2) . .
C85 C86 C89 143(3) . .
C87 C86 C89 99(3) . .
C85 C86 Ru5 70.2(12) . .
C87 C86 Ru5 69.0(12) . .
C89 C86 Ru5 119.2(16) . .
C86 C87 C88 117(2) . .
C86 C87 Ru5 72.0(12) . .
C88 C87 Ru5 68.7(12) . .
C86 C87 H87 121.6 . .
C88 C87 H87 121.6 . .
Ru5 C87 H87 129.8 . .
C83 C88 C87 117(2) . .
C83 C88 Ru5 71.2(13) . .
C87 C88 Ru5 70.8(13) . .
C83 C88 H88 121.5 . .
C87 C88 H88 121.5 . .
Ru5 C88 H88 128.5 . .
C86 C89 H89A 109.5 . .
C86 C89 H89B 109.5 . .
H89A C89 H89B 109.5 . .
C86 C89 H89C 109.5 . .
H89A C89 H89C 109.5 . .
H89B C89 H89C 109.5 . .
C91 C90 C83 121(4) . .
C91 C90 C92 100(2) . .
C83 C90 C92 111(3) . .
C91 C90 H90 107.9 . .
C83 C90 H90 107.9 . .
C92 C90 H90 107.9 . .
C90 C91 H91A 109.5 . .
C90 C91 H91B 109.5 . .
H91A C91 H91B 109.5 . .
C90 C91 H91C 109.5 . .
H91A C91 H91C 109.5 . .
H91B C91 H91C 109.5 . .
C90 C92 H92A 109.5 . .
C90 C92 H92B 109.5 . .
H92A C92 H92B 109.5 . .
C90 C92 H92C 109.5 . .
H92A C92 H92C 109.5 . .
H92B C92 H92C 109.5 . .
C98 C93 C94 120(2) . .
C98 C93 C100 120(2) . .
C94 C93 C100 120(2) . .
C98 C93 Ru6 72.1(13) . .
C94 C93 Ru6 71.4(11) . .
C100 C93 Ru6 125.1(16) . .
C95 C94 C93 122(2) . .
C95 C94 Ru6 72.2(12) . .
C93 C94 Ru6 71.5(12) . .
C95 C94 H94 119.2 . .
C93 C94 H94 119.2 . .
Ru6 C94 H94 129.8 . .
C94 C95 C96 121.8(19) . .
C94 C95 Ru6 71.5(12) . .
C96 C95 Ru6 71.8(11) . .
C94 C95 H95 119.1 . .
C96 C95 H95 119.1 . .
Ru6 C95 H95 130.3 . .
C95 C96 C97 119.4(18) . .
C95 C96 C99 126(2) . .
C97 C96 C99 114.5(19) . .
C95 C96 Ru6 71.1(11) . .
C97 C96 Ru6 69.3(10) . .
C99 C96 Ru6 124.1(12) . .
C98 C97 C96 112.3(17) . .
C98 C97 Ru6 69.8(11) . .
C96 C97 Ru6 70.7(10) . .
C98 C97 H97 123.9 . .
C96 C97 H97 123.9 . .
Ru6 C97 H97 127.4 . .
C93 C98 C97 124.9(19) . .
C93 C98 Ru6 72.9(12) . .
C97 C98 Ru6 70.2(10) . .
C93 C98 H98 117.6 . .
C97 C98 H98 117.6 . .
Ru6 C98 H98 133.1 . .
C96 C99 H99A 109.5 . .
C96 C99 H99B 109.5 . .
H99A C99 H99B 109.5 . .
C96 C99 H99C 109.5 . .
H99A C99 H99C 109.5 . .
H99B C99 H99C 109.5 . .
C102 C100 C93 117(3) . .
C102 C100 C101 112(3) . .
C93 C100 C101 107(2) . .
C102 C100 H100 106.4 . .
C93 C100 H100 106.4 . .
C101 C100 H100 106.4 . .
C100 C101 H10A 109.5 . .
C100 C101 H10B 109.5 . .
H10A C101 H10B 109.5 . .
C100 C101 H10C 109.5 . .
H10A C101 H10C 109.5 . .
H10B C101 H10C 109.5 . .
C100 C102 H10D 109.5 . .
C100 C102 H10E 109.5 . .
H10D C102 H10E 109.5 . .
C100 C102 H10F 109.5 . .
H10D C102 H10F 109.5 . .
H10E C102 H10F 109.5 . .
O22 K1 O2 89.9(4) . 7_556
O22 K1 O104 141.7(4) . .
O2 K1 O104 98.2(4) 7_556 .
O22 K1 O20 87.1(3) . .
O2 K1 O20 88.4(3) 7_556 .
O104 K1 O20 130.2(4) . .
O22 K1 O106 102.5(5) . 4_545
O2 K1 O106 165.5(5) 7_556 4_545
O104 K1 O106 67.4(5) . 4_545
O20 K1 O106 99.6(5) . 4_545
O22 K1 O100 71.9(3) . .
O2 K1 O100 84.3(3) 7_556 .
O104 K1 O100 71.8(4) . .
O20 K1 O100 157.7(4) . .
O106 K1 O100 92.2(5) 4_545 .
O22 K1 O109 126.6(7) . .
O2 K1 O109 137.1(7) 7_556 .
O104 K1 O109 68.2(7) . .
O20 K1 O109 73.7(7) . .
O106 K1 O109 37.5(6) 4_545 .
O100 K1 O109 124.8(7) . .
O22 K1 K3 97.6(3) . 4_545
O2 K1 K3 123.9(2) 7_556 4_545
O104 K1 K3 47.4(3) . 4_545
O20 K1 K3 147.1(3) . 4_545
O106 K1 K3 47.5(4) 4_545 4_545
O100 K1 K3 47.3(2) . 4_545
O109 K1 K3 77.6(6) . 4_545
O24 K2 O16 88.3(4) . 7_556
O24 K2 O6 89.7(3) . 7_556
O16 K2 O6 87.8(3) 7_556 7_556
O24 K2 O103 150.3(4) . .
O16 K2 O103 121.0(5) 7_556 .
O6 K2 O103 95.4(4) 7_556 .
O24 K2 O103 92.8(4) . 2
O16 K2 O103 153.5(4) 7_556 2
O6 K2 O103 118.7(4) 7_556 2
O103 K2 O103 59.2(6) . 2
O24 K2 O105 87.0(4) . .
O16 K2 O105 70.4(4) 7_556 .
O6 K2 O105 158.0(4) 7_556 .
O103 K2 O105 98.3(4) . .
O103 K2 O105 83.2(4) 2 .
O24 K2 O105 112.7(4) . 2
O16 K2 O105 63.1(4) 7_556 2
O6 K2 O105 141.4(4) 7_556 2
O103 K2 O105 80.6(4) . 2
O103 K2 O105 92.3(4) 2 2
O105 K2 O105 27.7(5) . 2
O24 K2 K2 120.6(3) . 2
O16 K2 K2 111.3(2) 7_556 2
O6 K2 K2 143.3(3) 7_556 2
O103 K2 K2 48.0(3) . 2
O103 K2 K2 46.5(3) 2 2
O105 K2 K2 53.4(3) . 2
O105 K2 K2 48.6(3) 2 2
O102 K3 O14 97.5(4) 4 7_556
O102 K3 O12 153.6(4) 4 .
O14 K3 O12 91.4(4) 7_556 .
O102 K3 O4 68.1(3) 4 .
O14 K3 O4 89.6(3) 7_556 .
O12 K3 O4 87.2(3) . .
O102 K3 O104 108.0(4) 4 4
O14 K3 O104 142.1(4) 7_556 4
O12 K3 O104 78.1(4) . 4
O4 K3 O104 125.5(4) . 4
O102 K3 O100 43.7(4) 4 4
O14 K3 O100 140.8(4) 7_556 4
O12 K3 O100 121.0(4) . 4
O4 K3 O100 72.1(3) . 4
O104 K3 O100 71.7(4) 4 4
O102 K3 O106 86.8(5) 4 .
O14 K3 O106 87.7(4) 7_556 .
O12 K3 O106 118.5(4) . .
O4 K3 O106 154.2(5) . .
O104 K3 O106 66.8(5) 4 .
O100 K3 O106 94.2(5) 4 .
O102 K3 C103 22.7(3) 4 4
O14 K3 C103 118.2(4) 7_556 4
O12 K3 C103 135.3(4) . 4
O4 K3 C103 62.2(3) . 4
O104 K3 C103 93.3(4) 4 4
O100 K3 C103 22.7(3) 4 4
O106 K3 C103 96.8(5) . 4
O102 K3 K1 66.3(3) 4 4
O14 K3 K1 131.7(3) 7_556 4
O12 K3 K1 123.8(3) . 4
O4 K3 K1 120.7(3) . 4
O104 K3 K1 45.8(3) 4 4
O100 K3 K1 48.7(2) 4 4
O106 K3 K1 48.1(4) . 4
C103 K3 K1 60.9(3) 4 4
O18 K4 O10 88.3(3) . .
O18 K4 O8 89.3(3) . .
O10 K4 O8 90.3(3) . .
O18 K4 O130 89.2(8) . .
O10 K4 O130 87.3(10) . .
O8 K4 O130 177.2(10) . .
O18 K4 O107 154.6(3) . .
O10 K4 O107 116.2(3) . .
O8 K4 O107 84.4(6) . .
O130 K4 O107 98.0(10) . .
O18 K4 O108 88.8(6) . .
O10 K4 O108 160.2(6) . .
O8 K4 O108 109.2(6) . .
O130 K4 O108 73.2(11) . .
O107 K4 O108 70.3(6) . .
O18 K4 K4 139.9(3) . 2_655
O10 K4 K4 104.6(3) . 2_655
O8 K4 K4 127.5(2) . 2_655
O130 K4 K4 54.6(8) . 2_655
O107 K4 K4 43.7(5) . 2_655
O108 K4 K4 66.3(5) . 2_655
C103 O100 K3 93.3(10) . 4_545
C103 O100 K1 115.1(10) . .
K3 O100 K1 84.0(3) 4_545 .
C103 O102 K3 93.0(9) . 4_545
C127 O103 K2 110.0(16) . .
C127 O103 K2 113.2(16) . 2
K2 O103 K2 85.4(5) . 2
O101 C103 O100 120.4(17) . .
O101 C103 O102 119.3(16) . .
O100 C103 O102 120.2(15) . .
O101 C103 K3 152.9(11) . 4_545
O100 C103 K3 64.0(9) . 4_545
O102 C103 K3 64.3(8) . 4_545
C124 O104 K1 121.5(15) . .
C124 O104 K3 105.9(14) . 4_545
K1 O104 K3 86.8(4) . 4_545
O105 O105 K2 84.0(8) 2 .
O105 O105 K2 68.3(8) 2 2
K2 O105 K2 78.0(4) . 2
C137 O106 K3 121.6(18) . .
C137 O106 K1 153.9(18) . 4
K3 O106 K1 84.4(5) . 4
C135 O107 C135 80(3) 2_655 .
C135 O107 K4 104.4(13) 2_655 .
C135 O107 K4 143.7(13) . .
C135 O107 K4 143.7(13) 2_655 2_655
C135 O107 K4 104.4(13) . 2_655
K4 O107 K4 92.6(10) . 2_655
O113 O113 C126 137(2) 2_655 .
O130 O130 K4 115(2) 2_655 .

loop_
_geom_bond_atom_site_label_1
_geom_bond_atom_site_label_2
_geom_bond_distance
_geom_bond_site_symmetry_2
Ru1 O13 2.072(11) 7_556
Ru1 N1 2.076(13) .
Ru1 O19 2.078(11) 7_556
Ru1 C45 2.11(2) .
Ru1 C44 2.141(19) .
Ru1 C43 2.155(18) .
Ru1 C46 2.16(2) .
Ru1 C48 2.169(18) .
Ru1 C47 2.170(19) .
Ru2 O1 2.089(10) .
Ru2 N6 2.103(13) 7_556
Ru2 O5 2.112(11) .
Ru2 C54 2.142(17) .
Ru2 C55 2.148(17) .
Ru2 C57 2.155(16) .
Ru2 C53 2.184(18) .
Ru2 C56 2.203(16) .
Ru2 C58 2.214(18) .
Ru3 O3 2.061(11) .
Ru3 O7 2.070(10) .
Ru3 C64 2.108(18) .
Ru3 C68 2.113(18) .
Ru3 N3 2.128(13) .
Ru3 C67 2.160(17) .
Ru3 C63 2.162(19) .
Ru3 C65 2.176(19) .
Ru3 C66 2.177(19) .
Ru4 N4 2.059(14) .
Ru4 O23 2.073(10) 7_556
Ru4 O11 2.096(10) 7_556
Ru4 C77 2.124(18) .
Ru4 C78 2.141(18) .
Ru4 C75 2.143(16) .
Ru4 C74 2.156(16) .
Ru4 C73 2.180(18) .
Ru4 C76 2.191(17) .
Ru5 O15 2.072(12) .
Ru5 O17 2.094(10) .
Ru5 C88 2.11(2) .
Ru5 C83 2.12(2) .
Ru5 C85 2.122(18) .
Ru5 N2 2.136(13) .
Ru5 C87 2.14(2) .
Ru5 C84 2.174(19) .
Ru5 C86 2.180(19) .
Ru6 O9 2.059(11) .
Ru6 N5 2.061(12) .
Ru6 O21 2.091(11) .
Ru6 C98 2.156(18) .
Ru6 C97 2.163(18) .
Ru6 C94 2.165(19) .
Ru6 C93 2.165(19) .
Ru6 C95 2.172(19) .
Ru6 C96 2.181(18) .
O1 C6 1.307(18) .
O2 C6 1.190(18) .
O2 K1 2.724(13) 7_556
O3 C7 1.287(18) .
O4 C7 1.258(17) .
O4 K3 2.755(11) .
O5 C13 1.242(18) .
O6 C13 1.282(18) .
O6 K2 2.731(11) 7_556
O7 C14 1.302(18) .
O8 C14 1.204(18) .
O8 K4 2.756(12) .
O9 C20 1.276(18) .
O10 C20 1.258(17) .
O10 K4 2.726(12) .
O11 C21 1.271(18) .
O11 Ru4 2.096(10) 7_556
O12 C21 1.221(18) .
O12 K3 2.713(13) .
O13 C27 1.258(18) .
O13 Ru1 2.072(11) 7_556
O14 C27 1.232(18) .
O14 K3 2.706(12) 7_556
O15 C28 1.283(18) .
O16 C28 1.241(17) .
O16 K2 2.731(12) 7_556
O17 C34 1.247(18) .
O18 C34 1.226(19) .
O18 K4 2.720(12) .
O19 C35 1.244(18) .
O19 Ru1 2.078(11) 7_556
O20 C35 1.251(18) .
O20 K1 2.780(11) .
O21 C41 1.267(19) .
O22 C41 1.251(18) .
O22 K1 2.636(12) .
O23 C42 1.294(19) .
O23 Ru4 2.073(10) 7_556
O24 C42 1.248(18) .
O24 K2 2.682(12) .
N1 C5 1.35(2) .
N1 C1 1.348(19) .
N2 C8 1.29(2) .
N2 C12 1.339(18) .
N3 C15 1.291(19) .
N3 C19 1.354(18) .
N4 C26 1.38(2) .
N4 C22 1.410(19) .
N5 C33 1.336(18) .
N5 C29 1.373(18) .
N6 C36 1.324(18) .
N6 C40 1.350(19) .
N6 Ru2 2.103(13) 7_556
C1 C2 1.40(2) .
C1 H1 0.9500 .
C2 C3 1.32(2) .
C2 C6 1.55(2) .
C3 C4 1.42(2) .
C3 H3 0.9500 .
C4 C5 1.37(2) .
C4 C7 1.47(2) .
C5 H5 0.9500 .
C8 C9 1.41(2) .
C8 H8 0.9500 .
C9 C10 1.34(2) .
C9 C13 1.48(2) .
C10 C11 1.38(2) .
C10 H10 0.9500 .
C11 C12 1.37(2) .
C11 C14 1.52(2) .
C12 H12 0.9500 .
C15 C16 1.39(2) .
C15 H15 0.9500 .
C16 C17 1.400(19) .
C16 C20 1.54(2) .
C17 C18 1.366(19) .
C17 H17 0.9500 .
C18 C19 1.40(2) .
C18 C21 1.57(2) .
C19 H19 0.9500 .
C22 C23 1.41(2) .
C22 H22 0.9500 .
C23 C24 1.35(2) .
C23 C27 1.57(2) .
C24 C25 1.41(2) .
C24 H24 0.9500 .
C25 C26 1.36(2) .
C25 C28 1.46(2) .
C26 H26 0.9500 .
C29 C30 1.41(2) .
C29 H29 0.9500 .
C30 C31 1.46(2) .
C30 C34 1.56(2) .
C31 C32 1.41(2) .
C31 H31 0.9500 .
C32 C33 1.39(2) .
C32 C35 1.49(2) .
C33 H33 0.9500 .
C36 C37 1.38(2) .
C36 H36 0.9500 .
C37 C38 1.37(2) .
C37 C41 1.47(2) .
C38 C39 1.44(2) .
C38 H38 0.9500 .
C39 C40 1.35(2) .
C39 C42 1.49(2) .
C40 H40 0.9500 .
C43 C44 1.31(3) .
C43 C48 1.43(3) .
C43 C50 1.56(3) .
C44 C45 1.39(3) .
C44 H44 0.9500 .
C45 C46 1.39(3) .
C45 H45 0.9500 .
C46 C47 1.48(3) .
C46 C49 1.56(3) .
C47 C48 1.36(3) .
C47 H47 0.9500 .
C48 H48 0.9500 .
C49 H49A 0.9800 .
C49 H49B 0.9800 .
C49 H49C 0.9800 .
C50 C51 1.49(4) .
C50 C52 1.57(3) .
C50 H50 1.0000 .
C51 H51A 0.9800 .
C51 H51B 0.9800 .
C51 H51C 0.9800 .
C52 H52A 0.9800 .
C52 H52B 0.9800 .
C52 H52C 0.9800 .
C53 C54 1.36(2) .
C53 C58 1.51(3) .
C53 C60 1.52(2) .
C54 C55 1.40(2) .
C54 H54 0.9500 .
C55 C56 1.44(2) .
C55 H55 0.9500 .
C56 C57 1.44(2) .
C56 C59 1.48(2) .
C57 C58 1.41(2) .
C57 H57 0.9500 .
C58 H58 0.9500 .
C59 H59A 0.9800 .
C59 H59B 0.9800 .
C59 H59C 0.9800 .
C60 C61 1.47(3) .
C60 C62 1.54(3) .
C60 H60 1.0000 .
C61 H61A 0.9800 .
C61 H61B 0.9800 .
C61 H61C 0.9800 .
C62 H62A 0.9800 .
C62 H62B 0.9800 .
C62 H62C 0.9800 .
C63 C68 1.37(2) .
C63 C64 1.43(3) .
C63 C70 1.50(3) .
C64 C65 1.42(3) .
C64 H64 0.9500 .
C65 C66 1.43(2) .
C65 H65 0.9500 .
C66 C67 1.36(3) .
C66 C69 1.50(3) .
C67 C68 1.44(3) .
C67 H67 0.9500 .
C68 H68 0.9500 .
C69 H69A 0.9800 .
C69 H69B 0.9800 .
C69 H69C 0.9800 .
C70 C72 1.37(3) .
C70 C71 1.46(3) .
C70 H70 1.0000 .
C71 H71A 0.9800 .
C71 H71B 0.9800 .
C71 H71C 0.9800 .
C72 H72A 0.9800 .
C72 H72B 0.9800 .
C72 H72C 0.9800 .
C73 C78 1.36(3) .
C73 C74 1.43(3) .
C73 C80 1.55(3) .
C74 C75 1.38(2) .
C74 H74 0.9500 .
C75 C76 1.40(3) .
C75 H75 0.9500 .
C76 C77 1.42(2) .
C76 C79 1.47(2) .
C77 C78 1.36(2) .
C77 H77 0.9500 .
C78 H78 0.9500 .
C79 H79A 0.9800 .
C79 H79B 0.9800 .
C79 H79C 0.9800 .
C80 C82 1.48(3) .
C80 C81 1.51(2) .
C80 H80 1.0000 .
C81 H81A 0.9800 .
C81 H81B 0.9800 .
C81 H81C 0.9800 .
C82 H82A 0.9800 .
C82 H82B 0.9800 .
C82 H82C 0.9800 .
C83 C84 1.34(3) .
C83 C88 1.37(3) .
C83 C90 1.44(3) .
C84 C85 1.28(3) .
C84 H84 0.9500 .
C85 C86 1.29(3) .
C85 H85 0.9500 .
C86 C87 1.44(3) .
C86 C89 1.62(4) .
C87 C88 1.47(3) .
C87 H87 0.9500 .
C88 H88 0.9500 .
C89 H89A 0.9800 .
C89 H89B 0.9800 .
C89 H89C 0.9800 .
C90 C91 1.38(5) .
C90 C92 1.66(4) .
C90 H90 1.0000 .
C91 H91A 0.9800 .
C91 H91B 0.9800 .
C91 H91C 0.9800 .
C92 H92A 0.9800 .
C92 H92B 0.9800 .
C92 H92C 0.9800 .
C93 C98 1.30(3) .
C93 C94 1.38(3) .
C93 C100 1.50(3) .
C94 C95 1.35(2) .
C94 H94 0.9500 .
C95 C96 1.39(2) .
C95 H95 0.9500 .
C96 C97 1.49(3) .
C96 C99 1.53(3) .
C97 C98 1.48(3) .
C97 H97 0.9500 .
C98 H98 0.9500 .
C99 H99A 0.9800 .
C99 H99B 0.9800 .
C99 H99C 0.9800 .
C100 C102 1.38(3) .
C100 C101 1.52(3) .
C100 H100 1.0000 .
C101 H10A 0.9800 .
C101 H10B 0.9800 .
C101 H10C 0.9800 .
C102 H10D 0.9800 .
C102 H10E 0.9800 .
C102 H10F 0.9800 .
K1 O2 2.724(13) 7_556
K1 O104 2.756(16) .
K1 O106 2.874(19) 4_545
K1 O100 2.904(12) .
K1 O109 3.14(3) .
K1 K3 3.842(5) 4_545
K2 O16 2.731(12) 7_556
K2 O6 2.731(11) 7_556
K2 O103 2.824(16) .
K2 O103 2.893(16) 2
K2 O105 2.973(16) .
K2 O105 3.183(16) 2
K2 K2 3.879(7) 2
K3 O102 2.846(13) 4
K3 O14 2.706(12) 7_556
K3 O104 2.832(15) 4
K3 O100 2.839(12) 4
K3 O106 2.847(19) .
K3 C103 3.155(15) 4
K3 K1 3.842(5) 4
K4 O130 2.78(4) .
K4 O107 2.97(3) .
K4 O108 3.36(3) .
K4 K4 4.288(9) 2_655
O100 C103 1.221(16) .
O100 K3 2.839(12) 4_545
O101 C103 1.212(17) .
O102 C103 1.219(16) .
O102 K3 2.846(13) 4_545
O103 C127 1.46(3) .
O103 K2 2.893(16) 2
C103 K3 3.155(15) 4_545
O104 C124 1.50(3) .
O104 K3 2.832(15) 4_545
O105 O105 1.49(3) 2
O105 K2 3.183(16) 2
O106 C137 1.89(5) .
O106 K1 2.874(19) 4
O107 C135 1.65(4) 2_655
O107 C135 1.65(4) .
O107 K4 2.97(2) 2_655
O110 C104 1.47(3) .
O113 O113 1.15(4) 2_655
O113 C126 1.24(4) .
O116 C134 1.36(4) .
O125 C128 1.77(5) .
O130 O130 1.27(7) 2_655

loop_
_geom_torsion_atom_site_label_1
_geom_torsion_atom_site_label_2
_geom_torsion_atom_site_label_3
_geom_torsion_atom_site_label_4
_geom_torsion
_geom_torsion_site_symmetry_1
_geom_torsion_site_symmetry_4
N6 Ru2 O1 C6 80.2(14) 7_556 .
O5 Ru2 O1 C6 169.1(14) . .
C54 Ru2 O1 C6 -28.5(14) . .
C55 Ru2 O1 C6 -1.7(16) . .
C57 Ru2 O1 C6 -117.2(16) . .
C53 Ru2 O1 C6 -64.7(14) . .
C56 Ru2 O1 C6 -7(3) . .
C58 Ru2 O1 C6 -100.0(14) . .
O7 Ru3 O3 C7 -170.6(14) . .
C64 Ru3 O3 C7 109.6(14) . .
C68 Ru3 O3 C7 53.2(14) . .
N3 Ru3 O3 C7 -83.8(13) . .
C67 Ru3 O3 C7 18.3(15) . .
C63 Ru3 O3 C7 89.2(14) . .
C65 Ru3 O3 C7 75(3) . .
C66 Ru3 O3 C7 -0.2(18) . .
O1 Ru2 O5 C13 -166.3(16) . .
N6 Ru2 O5 C13 -79.5(16) 7_556 .
C54 Ru2 O5 C13 118(2) . .
C55 Ru2 O5 C13 -3(2) . .
C57 Ru2 O5 C13 44.4(16) . .
C53 Ru2 O5 C13 111.2(16) . .
C56 Ru2 O5 C13 12.7(18) . .
C58 Ru2 O5 C13 81.9(16) . .
O3 Ru3 O7 C14 169.1(14) . .
C64 Ru3 O7 C14 -57.0(14) . .
C68 Ru3 O7 C14 -118.4(14) . .
N3 Ru3 O7 C14 80.8(14) . .
C67 Ru3 O7 C14 -82(4) . .
C63 Ru3 O7 C14 -95.4(15) . .
C65 Ru3 O7 C14 -21.0(15) . .
C66 Ru3 O7 C14 -0.6(18) . .
N5 Ru6 O9 C20 82.6(13) . .
O21 Ru6 O9 C20 169.9(13) . .
C98 Ru6 O9 C20 -103.9(13) . .
C97 Ru6 O9 C20 -120.2(18) . .
C94 Ru6 O9 C20 -39.8(13) . .
C93 Ru6 O9 C20 -77.1(14) . .
C95 Ru6 O9 C20 -11.6(15) . .
C96 Ru6 O9 C20 -1(2) . .
O17 Ru5 O15 C28 -170.5(13) . .
C88 Ru5 O15 C28 109(2) . .
C83 Ru5 O15 C28 3(2) . .
C85 Ru5 O15 C28 38.0(15) . .
N2 Ru5 O15 C28 -82.7(12) . .
C87 Ru5 O15 C28 103.3(14) . .
C84 Ru5 O15 C28 11.1(15) . .
C86 Ru5 O15 C28 72.8(15) . .
O15 Ru5 O17 C34 170.8(14) . .
C88 Ru5 O17 C34 -30.8(15) . .
C83 Ru5 O17 C34 -5.3(17) . .
C85 Ru5 O17 C34 -115.3(19) . .
N2 Ru5 O17 C34 82.4(14) . .
C87 Ru5 O17 C34 -71.1(16) . .
C84 Ru5 O17 C34 -15(4) . .
C86 Ru5 O17 C34 -103.9(16) . .
O9 Ru6 O21 C41 -167.5(13) . .
N5 Ru6 O21 C41 -78.9(13) . .
C98 Ru6 O21 C41 74.2(14) . .
C97 Ru6 O21 C41 34.1(14) . .
C94 Ru6 O21 C41 118.9(16) . .
C93 Ru6 O21 C41 104.4(14) . .
C95 Ru6 O21 C41 18(3) . .
C96 Ru6 O21 C41 7.9(16) . .
O13 Ru1 N1 C5 55.6(12) 7_556 .
O19 Ru1 N1 C5 130.8(12) 7_556 .
C45 Ru1 N1 C5 -137.7(13) . .
C44 Ru1 N1 C5 -132(2) . .
C43 Ru1 N1 C5 -35(2) . .
C46 Ru1 N1 C5 -111.0(13) . .
C48 Ru1 N1 C5 -41.8(14) . .
C47 Ru1 N1 C5 -71.1(13) . .
O13 Ru1 N1 C1 -130.4(12) 7_556 .
O19 Ru1 N1 C1 -55.2(12) 7_556 .
C45 Ru1 N1 C1 36.2(15) . .
C44 Ru1 N1 C1 42(3) . .
C43 Ru1 N1 C1 138.6(17) . .
C46 Ru1 N1 C1 63.0(13) . .
C48 Ru1 N1 C1 132.1(13) . .
C47 Ru1 N1 C1 102.8(13) . .
O15 Ru5 N2 C8 51.8(13) . .
O17 Ru5 N2 C8 127.8(13) . .
C88 Ru5 N2 C8 -132.7(14) . .
C83 Ru5 N2 C8 -102.0(15) . .
C85 Ru5 N2 C8 -42.1(17) . .
C87 Ru5 N2 C8 -140.1(18) . .
C84 Ru5 N2 C8 -65.9(15) . .
C86 Ru5 N2 C8 -38(3) . .
O15 Ru5 N2 C12 -128.1(11) . .
O17 Ru5 N2 C12 -52.0(11) . .
C88 Ru5 N2 C12 47.4(13) . .
C83 Ru5 N2 C12 78.1(14) . .
C85 Ru5 N2 C12 138.0(13) . .
C87 Ru5 N2 C12 40(2) . .
C84 Ru5 N2 C12 114.2(13) . .
C86 Ru5 N2 C12 141.7(19) . .
O3 Ru3 N3 C15 -129.3(13) . .
O7 Ru3 N3 C15 -53.4(13) . .
C64 Ru3 N3 C15 36.1(17) . .
C68 Ru3 N3 C15 146.9(14) . .
C67 Ru3 N3 C15 123.9(14) . .
C63 Ru3 N3 C15 102(5) . .
C65 Ru3 N3 C15 54.5(14) . .
C66 Ru3 N3 C15 90.2(14) . .
O3 Ru3 N3 C19 51.7(11) . .
O7 Ru3 N3 C19 127.7(11) . .
C64 Ru3 N3 C19 -142.9(12) . .
C68 Ru3 N3 C19 -32.0(16) . .
C67 Ru3 N3 C19 -55.0(12) . .
C63 Ru3 N3 C19 -77(5) . .
C65 Ru3 N3 C19 -124.4(12) . .
C66 Ru3 N3 C19 -88.7(12) . .
O23 Ru4 N4 C26 55.7(12) 7_556 .
O11 Ru4 N4 C26 130.9(12) 7_556 .
C77 Ru4 N4 C26 -136.0(12) . .
C78 Ru4 N4 C26 -122(2) . .
C75 Ru4 N4 C26 -76.0(13) . .
C74 Ru4 N4 C26 -45.0(13) . .
C73 Ru4 N4 C26 -31.2(18) . .
C76 Ru4 N4 C26 -112.9(12) . .
O23 Ru4 N4 C22 -130.2(11) 7_556 .
O11 Ru4 N4 C22 -55.0(11) 7_556 .
C77 Ru4 N4 C22 38.1(14) . .
C78 Ru4 N4 C22 52(3) . .
C75 Ru4 N4 C22 98.1(12) . .
C74 Ru4 N4 C22 129.1(11) . .
C73 Ru4 N4 C22 142.9(13) . .
C76 Ru4 N4 C22 61.2(12) . .
O9 Ru6 N5 C33 130.5(13) . .
O21 Ru6 N5 C33 55.7(13) . .
C98 Ru6 N5 C33 -37(2) . .
C97 Ru6 N5 C33 -40.1(15) . .
C94 Ru6 N5 C33 -135.0(13) . .
C93 Ru6 N5 C33 -133(2) . .
C95 Ru6 N5 C33 -110.0(13) . .
C96 Ru6 N5 C33 -73.2(14) . .
O9 Ru6 N5 C29 -55.4(12) . .
O21 Ru6 N5 C29 -130.1(12) . .
C98 Ru6 N5 C29 137.3(15) . .
C97 Ru6 N5 C29 134.1(12) . .
C94 Ru6 N5 C29 39.1(14) . .
C93 Ru6 N5 C29 41(2) . .
C95 Ru6 N5 C29 64.1(13) . .
C96 Ru6 N5 C29 100.9(13) . .
C5 N1 C1 C2 -1(2) . .
Ru1 N1 C1 C2 -174.8(10) . .
N1 C1 C2 C3 -3(2) . .
N1 C1 C2 C6 176.2(13) . .
C1 C2 C3 C4 5(2) . .
C6 C2 C3 C4 -173.6(14) . .
C2 C3 C4 C5 -4(2) . .
C2 C3 C4 C7 177.4(15) . .
C1 N1 C5 C4 1(2) . .
Ru1 N1 C5 C4 175.5(12) . .
C3 C4 C5 N1 1(2) . .
C7 C4 C5 N1 179.4(15) . .
K1 O2 C6 O1 -127(2) 7_556 .
K1 O2 C6 C2 56(3) 7_556 .
Ru2 O1 C6 O2 -4(3) . .
Ru2 O1 C6 C2 172.5(9) . .
C3 C2 C6 O2 160.2(17) . .
C1 C2 C6 O2 -19(2) . .
C3 C2 C6 O1 -17(2) . .
C1 C2 C6 O1 164.0(13) . .
K3 O4 C7 O3 137.4(17) . .
K3 O4 C7 C4 -49(3) . .
Ru3 O3 C7 O4 9(2) . .
Ru3 O3 C7 C4 -165.3(10) . .
C5 C4 C7 O4 23(2) . .
C3 C4 C7 O4 -159.0(15) . .
C5 C4 C7 O3 -163.0(15) . .
C3 C4 C7 O3 15(2) . .
C12 N2 C8 C9 -2(3) . .
Ru5 N2 C8 C9 178.6(12) . .
N2 C8 C9 C10 3(3) . .
N2 C8 C9 C13 -175.7(16) . .
C8 C9 C10 C11 -5(2) . .
C13 C9 C10 C11 173.9(16) . .
C9 C10 C11 C12 5(2) . .
C9 C10 C11 C14 -179.3(15) . .
C8 N2 C12 C11 2(2) . .
Ru5 N2 C12 C11 -178.4(11) . .
C10 C11 C12 N2 -3(2) . .
C14 C11 C12 N2 -179.2(13) . .
Ru2 O5 C13 O6 6(3) . .
Ru2 O5 C13 C9 -175.1(10) . .
K2 O6 C13 O5 129(2) 7_556 .
K2 O6 C13 C9 -50(3) 7_556 .
C10 C9 C13 O5 19(3) . .
C8 C9 C13 O5 -162.2(16) . .
C10 C9 C13 O6 -161.7(16) . .
C8 C9 C13 O6 17(3) . .
K4 O8 C14 O7 -126.2(18) . .
K4 O8 C14 C11 63(3) . .
Ru3 O7 C14 O8 -5(3) . .
Ru3 O7 C14 C11 165.9(9) . .
C12 C11 C14 O8 -28(2) . .
C10 C11 C14 O8 156.0(16) . .
C12 C11 C14 O7 159.6(14) . .
C10 C11 C14 O7 -16(2) . .
C19 N3 C15 C16 1(2) . .
Ru3 N3 C15 C16 -177.5(11) . .
N3 C15 C16 C17 -4(2) . .
N3 C15 C16 C20 179.4(14) . .
C15 C16 C17 C18 8(2) . .
C20 C16 C17 C18 -175.3(14) . .
C16 C17 C18 C19 -10(2) . .
C16 C17 C18 C21 174.3(13) . .
C15 N3 C19 C18 -3(2) . .
Ru3 N3 C19 C18 175.5(11) . .
C17 C18 C19 N3 8(2) . .
C21 C18 C19 N3 -176.2(13) . .
K4 O10 C20 O9 -129(2) . .
K4 O10 C20 C16 48(3) . .
Ru6 O9 C20 O10 -11(2) . .
Ru6 O9 C20 C16 171.0(9) . .
C15 C16 C20 O10 -19(2) . .
C17 C16 C20 O10 164.1(14) . .
C15 C16 C20 O9 158.9(14) . .
C17 C16 C20 O9 -18(2) . .
K3 O12 C21 O11 123(2) . .
K3 O12 C21 C18 -52(4) . .
Ru4 O11 C21 O12 13(3) 7_556 .
Ru4 O11 C21 C18 -171.2(9) 7_556 .
C17 C18 C21 O12 -164.2(16) . .
C19 C18 C21 O12 20(2) . .
C17 C18 C21 O11 19(2) . .
C19 C18 C21 O11 -156.1(15) . .
C26 N4 C22 C23 -3.0(19) . .
Ru4 N4 C22 C23 -177.5(10) . .
N4 C22 C23 C24 -1(2) . .
N4 C22 C23 C27 178.3(12) . .
C22 C23 C24 C25 6(2) . .
C27 C23 C24 C25 -173.6(13) . .
C23 C24 C25 C26 -6(2) . .
C23 C24 C25 C28 175.7(14) . .
C24 C25 C26 N4 1(2) . .
C28 C25 C26 N4 179.7(14) . .
C22 N4 C26 C25 3(2) . .
Ru4 N4 C26 C25 177.4(12) . .
K3 O14 C27 O13 -130(2) 7_556 .
K3 O14 C27 C23 55(3) 7_556 .
Ru1 O13 C27 O14 0(2) 7_556 .
Ru1 O13 C27 C23 174.6(8) 7_556 .
C24 C23 C27 O14 160.6(15) . .
C22 C23 C27 O14 -19.0(19) . .
C24 C23 C27 O13 -15(2) . .
C22 C23 C27 O13 165.4(13) . .
K2 O16 C28 O15 136(2) 7_556 .
K2 O16 C28 C25 -39(3) 7_556 .
Ru5 O15 C28 O16 16(2) . .
Ru5 O15 C28 C25 -169.2(9) . .
C26 C25 C28 O16 15(2) . .
C24 C25 C28 O16 -167.0(14) . .
C26 C25 C28 O15 -160.6(14) . .
C24 C25 C28 O15 17(2) . .
C33 N5 C29 C30 -3(2) . .
Ru6 N5 C29 C30 -177.5(12) . .
N5 C29 C30 C31 0(2) . .
N5 C29 C30 C34 -178.6(14) . .
C29 C30 C31 C32 5(2) . .
C34 C30 C31 C32 -177.4(14) . .
C30 C31 C32 C33 -5(2) . .
C30 C31 C32 C35 173.9(14) . .
C29 N5 C33 C32 2(2) . .
Ru6 N5 C33 C32 176.6(12) . .
C31 C32 C33 N5 2(3) . .
C35 C32 C33 N5 -177.1(15) . .
K4 O18 C34 O17 -122(2) . .
K4 O18 C34 C30 57(4) . .
Ru5 O17 C34 O18 -12(3) . .
Ru5 O17 C34 C30 168.4(9) . .
C29 C30 C34 O18 -19(2) . .
C31 C30 C34 O18 162.7(15) . .
C29 C30 C34 O17 160.2(14) . .
C31 C30 C34 O17 -18(2) . .
Ru1 O19 C35 O20 6(3) 7_556 .
Ru1 O19 C35 C32 -174.4(10) 7_556 .
K1 O20 C35 O19 130(2) . .
K1 O20 C35 C32 -50(3) . .
C33 C32 C35 O19 -163.8(15) . .
C31 C32 C35 O19 17(2) . .
C33 C32 C35 O20 16(2) . .
C31 C32 C35 O20 -162.9(15) . .
C40 N6 C36 C37 -1(2) . .
Ru2 N6 C36 C37 176.6(12) 7_556 .
N6 C36 C37 C38 0(2) . .
N6 C36 C37 C41 -176.1(14) . .
C36 C37 C38 C39 -1(2) . .
C41 C37 C38 C39 175.2(14) . .
C37 C38 C39 C40 3(2) . .
C37 C38 C39 C42 -176.9(15) . .
C38 C39 C40 N6 -4(2) . .
C42 C39 C40 N6 175.8(14) . .
C36 N6 C40 C39 4(2) . .
Ru2 N6 C40 C39 -174.5(12) 7_556 .
K1 O22 C41 O21 143(2) . .
K1 O22 C41 C37 -37(3) . .
Ru6 O21 C41 O22 8(2) . .
Ru6 O21 C41 C37 -171.9(9) . .
C38 C37 C41 O22 -161.8(15) . .
C36 C37 C41 O22 14(2) . .
C38 C37 C41 O21 18(2) . .
C36 C37 C41 O21 -165.3(14) . .
K2 O24 C42 O23 -128(2) . .
K2 O24 C42 C39 57(3) . .
Ru4 O23 C42 O24 -7(3) 7_556 .
Ru4 O23 C42 C39 168.2(10) 7_556 .
C40 C39 C42 O24 -24(2) . .
C38 C39 C42 O24 156.6(15) . .
C40 C39 C42 O23 161.2(15) . .
C38 C39 C42 O23 -19(2) . .
O13 Ru1 C43 C44 126.7(15) 7_556 .
N1 Ru1 C43 C44 -143.7(16) . .
O19 Ru1 C43 C44 52.3(17) 7_556 .
C45 Ru1 C43 C44 -27.6(15) . .
C46 Ru1 C43 C44 -64.9(16) . .
C48 Ru1 C43 C44 -134(2) . .
C47 Ru1 C43 C44 -104.2(17) . .
O13 Ru1 C43 C48 -99.1(13) 7_556 .
N1 Ru1 C43 C48 -10(2) . .
O19 Ru1 C43 C48 -173.5(11) 7_556 .
C45 Ru1 C43 C48 106.5(15) . .
C44 Ru1 C43 C48 134(2) . .
C46 Ru1 C43 C48 69.2(14) . .
C47 Ru1 C43 C48 29.9(13) . .
O13 Ru1 C43 C50 11(3) 7_556 .
N1 Ru1 C43 C50 100(3) . .
O19 Ru1 C43 C50 -64(3) 7_556 .
C45 Ru1 C43 C50 -143(3) . .
C44 Ru1 C43 C50 -116(3) . .
C46 Ru1 C43 C50 179(3) . .
C48 Ru1 C43 C50 110(3) . .
C47 Ru1 C43 C50 140(3) . .
C48 C43 C44 C45 -2(3) . .
C50 C43 C44 C45 177(2) . .
Ru1 C43 C44 C45 51.0(19) . .
C48 C43 C44 Ru1 -53.0(18) . .
C50 C43 C44 Ru1 126(2) . .
O13 Ru1 C44 C43 -60.2(16) 7_556 .
N1 Ru1 C44 C43 128(2) . .
O19 Ru1 C44 C43 -136.4(15) 7_556 .
C45 Ru1 C44 C43 136(2) . .
C46 Ru1 C44 C43 105.3(16) . .
C48 Ru1 C44 C43 29.0(15) . .
C47 Ru1 C44 C43 65.3(15) . .
O13 Ru1 C44 C45 163.7(12) 7_556 .
N1 Ru1 C44 C45 -8(3) . .
O19 Ru1 C44 C45 87.5(13) 7_556 .
C43 Ru1 C44 C45 -136(2) . .
C46 Ru1 C44 C45 -30.8(13) . .
C48 Ru1 C44 C45 -107.1(15) . .
C47 Ru1 C44 C45 -70.7(14) . .
C43 C44 C45 C46 5(3) . .
Ru1 C44 C45 C46 57.5(16) . .
C43 C44 C45 Ru1 -52(2) . .
O13 Ru1 C45 C44 -29(2) 7_556 .
N1 Ru1 C45 C44 176.6(12) . .
O19 Ru1 C45 C44 -95.5(13) 7_556 .
C43 Ru1 C45 C44 25.8(13) . .
C46 Ru1 C45 C44 130(2) . .
C48 Ru1 C45 C44 62.9(14) . .
C47 Ru1 C45 C44 98.6(14) . .
O13 Ru1 C45 C46 -159.1(11) 7_556 .
N1 Ru1 C45 C46 46.9(15) . .
O19 Ru1 C45 C46 134.8(13) 7_556 .
C44 Ru1 C45 C46 -130(2) . .
C43 Ru1 C45 C46 -103.9(14) . .
C48 Ru1 C45 C46 -66.8(13) . .
C47 Ru1 C45 C46 -31.1(13) . .
C44 C45 C46 C47 -4(3) . .
Ru1 C45 C46 C47 53.3(14) . .
C44 C45 C46 C49 179.7(18) . .
Ru1 C45 C46 C49 -123.2(18) . .
C44 C45 C46 Ru1 -57.1(17) . .
O13 Ru1 C46 C45 126(3) 7_556 .
N1 Ru1 C46 C45 -141.6(13) . .
O19 Ru1 C46 C45 -53.7(14) 7_556 .
C44 Ru1 C46 C45 30.8(13) . .
C43 Ru1 C46 C45 65.3(14) . .
C48 Ru1 C46 C45 103.8(14) . .
C47 Ru1 C46 C45 130.9(19) . .
O13 Ru1 C46 C47 -5(3) 7_556 .
N1 Ru1 C46 C47 87.5(12) . .
O19 Ru1 C46 C47 175.5(10) 7_556 .
C45 Ru1 C46 C47 -130.9(19) . .
C44 Ru1 C46 C47 -100.1(13) . .
C43 Ru1 C46 C47 -65.5(13) . .
C48 Ru1 C46 C47 -27.1(12) . .
O13 Ru1 C46 C49 -121(3) 7_556 .
N1 Ru1 C46 C49 -28(2) . .
O19 Ru1 C46 C49 60(3) 7_556 .
C45 Ru1 C46 C49 113(3) . .
C44 Ru1 C46 C49 144(3) . .
C43 Ru1 C46 C49 179(3) . .
C48 Ru1 C46 C49 -143(3) . .
C47 Ru1 C46 C49 -116(3) . .
C45 C46 C47 C48 0(3) . .
C49 C46 C47 C48 176.0(18) . .
Ru1 C46 C47 C48 52.2(17) . .
C45 C46 C47 Ru1 -52.6(15) . .
C49 C46 C47 Ru1 123.8(18) . .
O13 Ru1 C47 C48 44.3(16) 7_556 .
N1 Ru1 C47 C48 131.6(13) . .
O19 Ru1 C47 C48 -145.0(15) 7_556 .
C45 Ru1 C47 C48 -104.5(15) . .
C44 Ru1 C47 C48 -66.2(14) . .
C43 Ru1 C47 C48 -31.3(13) . .
C46 Ru1 C47 C48 -134.3(19) . .
O13 Ru1 C47 C46 178.6(10) 7_556 .
N1 Ru1 C47 C46 -94.1(12) . .
O19 Ru1 C47 C46 -11(2) 7_556 .
C45 Ru1 C47 C46 29.8(12) . .
C44 Ru1 C47 C46 68.1(13) . .
C43 Ru1 C47 C46 103.0(14) . .
C48 Ru1 C47 C46 134.3(19) . .
C46 C47 C48 C43 3(3) . .
Ru1 C47 C48 C43 54.8(16) . .
C46 C47 C48 Ru1 -51.4(16) . .
C44 C43 C48 C47 -2(3) . .
C50 C43 C48 C47 178.9(19) . .
Ru1 C43 C48 C47 -55.6(16) . .
C44 C43 C48 Ru1 53.2(18) . .
C50 C43 C48 Ru1 -125.6(19) . .
O13 Ru1 C48 C47 -145.6(13) 7_556 .
N1 Ru1 C48 C47 -55.1(15) . .
O19 Ru1 C48 C47 144.9(16) 7_556 .
C45 Ru1 C48 C47 66.5(14) . .
C44 Ru1 C48 C47 103.0(15) . .
C43 Ru1 C48 C47 130(2) . .
C46 Ru1 C48 C47 29.3(13) . .
O13 Ru1 C48 C43 84.6(14) 7_556 .
N1 Ru1 C48 C43 175.2(13) . .
O19 Ru1 C48 C43 15(3) 7_556 .
C45 Ru1 C48 C43 -63.3(15) . .
C44 Ru1 C48 C43 -26.8(14) . .
C46 Ru1 C48 C43 -100.4(15) . .
C47 Ru1 C48 C43 -130(2) . .
C44 C43 C50 C51 -29(4) . .
C48 C43 C50 C51 150(2) . .
Ru1 C43 C50 C51 62(4) . .
C44 C43 C50 C52 96(3) . .
C48 C43 C50 C52 -85(3) . .
Ru1 C43 C50 C52 -173(2) . .
O1 Ru2 C53 C54 102.0(11) . .
N6 Ru2 C53 C54 15.6(16) 7_556 .
O5 Ru2 C53 C54 176.7(9) . .
C55 Ru2 C53 C54 -28.7(10) . .
C57 Ru2 C53 C54 -104.7(12) . .
C56 Ru2 C53 C54 -66.4(11) . .
C58 Ru2 C53 C54 -134.1(15) . .
O1 Ru2 C53 C58 -123.9(10) . .
N6 Ru2 C53 C58 149.7(10) 7_556 .
O5 Ru2 C53 C58 -49.2(11) . .
C54 Ru2 C53 C58 134.1(15) . .
C55 Ru2 C53 C58 105.4(11) . .
C57 Ru2 C53 C58 29.4(10) . .
C56 Ru2 C53 C58 67.6(11) . .
O1 Ru2 C53 C60 -14(2) . .
N6 Ru2 C53 C60 -101(2) 7_556 .
O5 Ru2 C53 C60 60(2) . .
C54 Ru2 C53 C60 -116(3) . .
C55 Ru2 C53 C60 -145(2) . .
C57 Ru2 C53 C60 139(2) . .
C56 Ru2 C53 C60 177(2) . .
C58 Ru2 C53 C60 110(3) . .
C58 C53 C54 C55 2(2) . .
C60 C53 C54 C55 178.6(15) . .
Ru2 C53 C54 C55 54.0(14) . .
C58 C53 C54 Ru2 -52.1(14) . .
C60 C53 C54 Ru2 124.7(16) . .
O1 Ru2 C54 C53 -81.4(11) . .
N6 Ru2 C54 C53 -170.6(10) 7_556 .
O5 Ru2 C54 C53 -9(2) . .
C55 Ru2 C54 C53 133.8(16) . .
C57 Ru2 C54 C53 66.2(11) . .
C56 Ru2 C54 C53 103.8(12) . .
C58 Ru2 C54 C53 29.5(11) . .
O1 Ru2 C54 C55 144.8(11) . .
N6 Ru2 C54 C55 55.6(12) 7_556 .
O5 Ru2 C54 C55 -142.5(15) . .
C57 Ru2 C54 C55 -67.6(12) . .
C53 Ru2 C54 C55 -133.8(17) . .
C56 Ru2 C54 C55 -30.0(11) . .
C58 Ru2 C54 C55 -104.3(12) . .
C53 C54 C55 C56 1(2) . .
Ru2 C54 C55 C56 55.7(14) . .
C53 C54 C55 Ru2 -54.9(15) . .
O1 Ru2 C55 C54 -46.3(13) . .
N6 Ru2 C55 C54 -128.6(11) 7_556 .
O5 Ru2 C55 C54 154.6(12) . .
C57 Ru2 C55 C54 103.0(12) . .
C53 Ru2 C55 C54 27.7(11) . .
C56 Ru2 C55 C54 131.5(17) . .
C58 Ru2 C55 C54 66.4(11) . .
O1 Ru2 C55 C56 -177.9(10) . .
N6 Ru2 C55 C56 99.9(11) 7_556 .
O5 Ru2 C55 C56 23(2) . .
C54 Ru2 C55 C56 -131.5(17) . .
C57 Ru2 C55 C56 -28.5(11) . .
C53 Ru2 C55 C56 -103.8(13) . .
C58 Ru2 C55 C56 -65.1(12) . .
C54 C55 C56 C57 -5(2) . .
Ru2 C55 C56 C57 49.6(13) . .
C54 C55 C56 C59 -179.1(15) . .
Ru2 C55 C56 C59 -124.4(16) . .
C54 C55 C56 Ru2 -54.7(14) . .
O1 Ru2 C56 C55 7(3) . .
N6 Ru2 C56 C55 -79.7(11) 7_556 .
O5 Ru2 C56 C55 -169.0(10) . .
C54 Ru2 C56 C55 29.6(11) . .
C57 Ru2 C56 C55 134.0(16) . .
C53 Ru2 C56 C55 65.6(12) . .
C58 Ru2 C56 C55 105.3(12) . .
O1 Ru2 C56 C57 -127(3) . .
N6 Ru2 C56 C57 146.3(10) 7_556 .
O5 Ru2 C56 C57 57.0(12) . .
C54 Ru2 C56 C57 -104.4(12) . .
C55 Ru2 C56 C57 -134.0(16) . .
C53 Ru2 C56 C57 -68.4(11) . .
C58 Ru2 C56 C57 -28.7(11) . .
O1 Ru2 C56 C59 121(3) . .
N6 Ru2 C56 C59 34(2) 7_556 .
O5 Ru2 C56 C59 -55(2) . .
C54 Ru2 C56 C59 143(2) . .
C55 Ru2 C56 C59 114(2) . .
C57 Ru2 C56 C59 -112(2) . .
C53 Ru2 C56 C59 179(2) . .
C58 Ru2 C56 C59 -141(2) . .
C55 C56 C57 C58 7(2) . .
C59 C56 C57 C58 -178.9(15) . .
Ru2 C56 C57 C58 56.6(14) . .
C55 C56 C57 Ru2 -49.5(13) . .
C59 C56 C57 Ru2 124.6(16) . .
O1 Ru2 C57 C58 26.6(18) . .
N6 Ru2 C57 C58 -174.5(10) 7_556 .
O5 Ru2 C57 C58 95.9(12) . .
C54 Ru2 C57 C58 -66.9(12) . .
C55 Ru2 C57 C58 -104.1(13) . .
C53 Ru2 C57 C58 -31.2(11) . .
C56 Ru2 C57 C58 -132.6(17) . .
O1 Ru2 C57 C56 159.2(10) . .
N6 Ru2 C57 C56 -41.9(13) 7_556 .
O5 Ru2 C57 C56 -131.5(10) . .
C54 Ru2 C57 C56 65.8(11) . .
C55 Ru2 C57 C56 28.5(10) . .
C53 Ru2 C57 C56 101.5(12) . .
C58 Ru2 C57 C56 132.6(17) . .
C56 C57 C58 C53 -4(2) . .
Ru2 C57 C58 C53 51.6(13) . .
C56 C57 C58 Ru2 -56.1(14) . .
C54 C53 C58 C57 0(2) . .
C60 C53 C58 C57 -177.0(15) . .
Ru2 C53 C58 C57 -51.7(13) . .
C54 C53 C58 Ru2 51.6(14) . .
C60 C53 C58 Ru2 -125.3(14) . .
O1 Ru2 C58 C57 -165.1(10) . .
N6 Ru2 C58 C57 14(3) 7_556 .
O5 Ru2 C58 C57 -87.2(11) . .
C54 Ru2 C58 C57 103.9(12) . .
C55 Ru2 C58 C57 66.9(12) . .
C53 Ru2 C58 C57 131.1(16) . .
C56 Ru2 C58 C57 29.5(11) . .
O1 Ru2 C58 C53 63.8(11) . .
N6 Ru2 C58 C53 -117(2) 7_556 .
O5 Ru2 C58 C53 141.8(10) . .
C54 Ru2 C58 C53 -27.2(10) . .
C55 Ru2 C58 C53 -64.2(10) . .
C57 Ru2 C58 C53 -131.1(16) . .
C56 Ru2 C58 C53 -101.6(11) . .
C54 C53 C60 C61 -148(2) . .
C58 C53 C60 C61 29(3) . .
Ru2 C53 C60 C61 -58(3) . .
C54 C53 C60 C62 84(2) . .
C58 C53 C60 C62 -99(2) . .
Ru2 C53 C60 C62 174.1(18) . .
O3 Ru3 C63 C68 -75.2(14) . .
O7 Ru3 C63 C68 -152.3(13) . .
C64 Ru3 C63 C68 129(2) . .
N3 Ru3 C63 C68 53(5) . .
C67 Ru3 C63 C68 29.9(13) . .
C65 Ru3 C63 C68 102.1(14) . .
C66 Ru3 C63 C68 64.7(14) . .
O3 Ru3 C63 C64 156.3(11) . .
O7 Ru3 C63 C64 79.2(12) . .
C68 Ru3 C63 C64 -129(2) . .
N3 Ru3 C63 C64 -75(5) . .
C67 Ru3 C63 C64 -98.6(13) . .
C65 Ru3 C63 C64 -26.4(11) . .
C66 Ru3 C63 C64 -63.8(12) . .
O3 Ru3 C63 C70 40(2) . .
O7 Ru3 C63 C70 -37(2) . .
C64 Ru3 C63 C70 -116(3) . .
C68 Ru3 C63 C70 116(3) . .
N3 Ru3 C63 C70 169(4) . .
C67 Ru3 C63 C70 146(3) . .
C65 Ru3 C63 C70 -142(2) . .
C66 Ru3 C63 C70 -180(2) . .
C68 C63 C64 C65 -1(3) . .
C70 C63 C64 C65 -179(2) . .
Ru3 C63 C64 C65 52.9(19) . .
C68 C63 C64 Ru3 -53.5(16) . .
C70 C63 C64 Ru3 128(2) . .
O3 Ru3 C64 C65 -170.5(9) . .
O7 Ru3 C64 C65 116.7(11) . .
C68 Ru3 C64 C65 -106.6(12) . .
N3 Ru3 C64 C65 29.7(15) . .
C67 Ru3 C64 C65 -67.1(11) . .
C63 Ru3 C64 C65 -137.5(17) . .
C66 Ru3 C64 C65 -30.9(11) . .
O3 Ru3 C64 C63 -33.0(14) . .
O7 Ru3 C64 C63 -105.8(11) . .
C68 Ru3 C64 C63 30.9(12) . .
N3 Ru3 C64 C63 167.2(10) . .
C67 Ru3 C64 C63 70.4(12) . .
C65 Ru3 C64 C63 137.5(17) . .
C66 Ru3 C64 C63 106.7(13) . .
C63 C64 C65 C66 1(3) . .
Ru3 C64 C65 C66 54.0(15) . .
C63 C64 C65 Ru3 -52.6(19) . .
O3 Ru3 C65 C64 41(3) . .
O7 Ru3 C65 C64 -70.1(11) . .
C68 Ru3 C65 C64 63.5(11) . .
N3 Ru3 C65 C64 -160.1(10) . .
C67 Ru3 C65 C64 101.5(12) . .
C63 Ru3 C65 C64 26.7(11) . .
C66 Ru3 C65 C64 129.6(17) . .
O3 Ru3 C65 C66 -88(3) . .
O7 Ru3 C65 C66 160.3(11) . .
C64 Ru3 C65 C66 -129.6(17) . .
C68 Ru3 C65 C66 -66.1(12) . .
N3 Ru3 C65 C66 70.2(12) . .
C67 Ru3 C65 C66 -28.1(12) . .
C63 Ru3 C65 C66 -102.9(13) . .
C64 C65 C66 C67 1(3) . .
Ru3 C65 C66 C67 53.3(17) . .
C64 C65 C66 C69 179.0(17) . .
Ru3 C65 C66 C69 -128.4(18) . .
C64 C65 C66 Ru3 -52.6(15) . .
O3 Ru3 C66 C67 30.7(16) . .
O7 Ru3 C66 C67 -165.0(9) . .
C64 Ru3 C66 C67 -101.6(13) . .
C68 Ru3 C66 C67 -28.2(11) . .
N3 Ru3 C66 C67 114.1(11) . .
C63 Ru3 C66 C67 -64.1(12) . .
C65 Ru3 C66 C67 -132.8(18) . .
O3 Ru3 C66 C65 163.5(10) . .
O7 Ru3 C66 C65 -32.3(17) . .
C64 Ru3 C66 C65 31.2(12) . .
C68 Ru3 C66 C65 104.6(13) . .
N3 Ru3 C66 C65 -113.1(12) . .
C67 Ru3 C66 C65 132.8(18) . .
C63 Ru3 C66 C65 68.6(12) . .
O3 Ru3 C66 C69 -85(2) . .
O7 Ru3 C66 C69 79(2) . .
C64 Ru3 C66 C69 143(2) . .
C68 Ru3 C66 C69 -144(2) . .
N3 Ru3 C66 C69 -1(2) . .
C67 Ru3 C66 C69 -115(2) . .
C63 Ru3 C66 C69 -180(2) . .
C65 Ru3 C66 C69 112(3) . .
C65 C66 C67 C68 -4(3) . .
C69 C66 C67 C68 178.2(17) . .
Ru3 C66 C67 C68 49.6(16) . .
C65 C66 C67 Ru3 -53.2(16) . .
C69 C66 C67 Ru3 128.6(19) . .
O3 Ru3 C67 C66 -160.0(11) . .
O7 Ru3 C67 C66 93(4) . .
C64 Ru3 C67 C66 68.0(12) . .
C68 Ru3 C67 C66 135.9(17) . .
N3 Ru3 C67 C66 -69.0(12) . .
C63 Ru3 C67 C66 107.4(13) . .
C65 Ru3 C67 C66 29.5(12) . .
O3 Ru3 C67 C68 64.1(11) . .
O7 Ru3 C67 C68 -43(5) . .
C64 Ru3 C67 C68 -67.9(12) . .
N3 Ru3 C67 C68 155.1(11) . .
C63 Ru3 C67 C68 -28.5(12) . .
C65 Ru3 C67 C68 -106.4(12) . .
C66 Ru3 C67 C68 -135.9(17) . .
C64 C63 C68 C67 -2(3) . .
C70 C63 C68 C67 176(2) . .
Ru3 C63 C68 C67 -55.4(17) . .
C64 C63 C68 Ru3 53.0(16) . .
C70 C63 C68 Ru3 -128(2) . .
C66 C67 C68 C63 5(3) . .
Ru3 C67 C68 C63 55.9(17) . .
C66 C67 C68 Ru3 -51.3(17) . .
O3 Ru3 C68 C63 106.7(14) . .
O7 Ru3 C68 C63 38.9(17) . .
C64 Ru3 C68 C63 -32.2(14) . .
N3 Ru3 C68 C63 -169.6(12) . .
C67 Ru3 C68 C63 -132.7(19) . .
C65 Ru3 C68 C63 -69.4(14) . .
C66 Ru3 C68 C63 -106.6(15) . .
O3 Ru3 C68 C67 -120.6(11) . .
O7 Ru3 C68 C67 171.6(9) . .
C64 Ru3 C68 C67 100.5(13) . .
N3 Ru3 C68 C67 -36.9(16) . .
C63 Ru3 C68 C67 132.7(19) . .
C65 Ru3 C68 C67 63.4(11) . .
C66 Ru3 C68 C67 26.2(10) . .
C68 C63 C70 C72 -53(4) . .
C64 C63 C70 C72 125(3) . .
Ru3 C63 C70 C72 -144(3) . .
C68 C63 C70 C71 148(2) . .
C64 C63 C70 C71 -33(4) . .
Ru3 C63 C70 C71 57(4) . .
N4 Ru4 C73 C78 -151.8(11) . .
O23 Ru4 C73 C78 123.2(11) 7_556 .
O11 Ru4 C73 C78 49.9(13) 7_556 .
C77 Ru4 C73 C78 -28.9(11) . .
C75 Ru4 C73 C78 -102.9(13) . .
C74 Ru4 C73 C78 -130.7(18) . .
C76 Ru4 C73 C78 -66.0(12) . .
N4 Ru4 C73 C74 -21.1(19) . .
O23 Ru4 C73 C74 -106.1(12) 7_556 .
O11 Ru4 C73 C74 -179.5(10) 7_556 .
C77 Ru4 C73 C74 101.8(13) . .
C78 Ru4 C73 C74 130.7(18) . .
C75 Ru4 C73 C74 27.8(11) . .
C76 Ru4 C73 C74 64.7(12) . .
N4 Ru4 C73 C80 93(2) . .
O23 Ru4 C73 C80 8.4(19) 7_556 .
O11 Ru4 C73 C80 -65(2) 7_556 .
C77 Ru4 C73 C80 -144(2) . .
C78 Ru4 C73 C80 -115(2) . .
C75 Ru4 C73 C80 142(2) . .
C74 Ru4 C73 C80 114(2) . .
C76 Ru4 C73 C80 179(2) . .
C78 C73 C74 C75 1(3) . .
C80 C73 C74 C75 -177.4(15) . .
Ru4 C73 C74 C75 -52.4(14) . .
C78 C73 C74 Ru4 53.3(14) . .
C80 C73 C74 Ru4 -125.0(16) . .
N4 Ru4 C74 C75 -57.8(12) . .
O23 Ru4 C74 C75 -147.2(11) 7_556 .
O11 Ru4 C74 C75 135.7(18) 7_556 .
C77 Ru4 C74 C75 67.8(12) . .
C78 Ru4 C74 C75 104.8(13) . .
C73 Ru4 C74 C75 134.3(18) . .
C76 Ru4 C74 C75 29.5(11) . .
N4 Ru4 C74 C73 167.9(11) . .
O23 Ru4 C74 C73 78.5(12) 7_556 .
O11 Ru4 C74 C73 1(3) 7_556 .
C77 Ru4 C74 C73 -66.5(12) . .
C78 Ru4 C74 C73 -29.5(12) . .
C75 Ru4 C74 C73 -134.3(18) . .
C76 Ru4 C74 C73 -104.8(13) . .
C73 C74 C75 C76 -4(2) . .
Ru4 C74 C75 C76 -56.4(14) . .
C73 C74 C75 Ru4 52.8(15) . .
N4 Ru4 C75 C74 127.2(12) . .
O23 Ru4 C75 C74 44.9(14) 7_556 .
O11 Ru4 C75 C74 -152.4(12) 7_556 .
C77 Ru4 C75 C74 -101.1(13) . .
C78 Ru4 C75 C74 -64.8(12) . .
C73 Ru4 C75 C74 -28.5(11) . .
C76 Ru4 C75 C74 -131.7(17) . .
N4 Ru4 C75 C76 -101.1(12) . .
O23 Ru4 C75 C76 176.6(10) 7_556 .
O11 Ru4 C75 C76 -21(2) 7_556 .
C77 Ru4 C75 C76 30.5(11) . .
C78 Ru4 C75 C76 66.9(12) . .
C74 Ru4 C75 C76 131.7(17) . .
C73 Ru4 C75 C76 103.2(13) . .
C74 C75 C76 C77 4(2) . .
Ru4 C75 C76 C77 -51.6(13) . .
C74 C75 C76 C79 178.9(15) . .
Ru4 C75 C76 C79 123.1(15) . .
C74 C75 C76 Ru4 55.8(14) . .
N4 Ru4 C76 C75 79.9(12) . .
O23 Ru4 C76 C75 -13(4) 7_556 .
O11 Ru4 C76 C75 169.6(10) 7_556 .
C77 Ru4 C76 C75 -130.5(17) . .
C78 Ru4 C76 C75 -103.0(12) . .
C74 Ru4 C76 C75 -29.5(11) . .
C73 Ru4 C76 C75 -67.0(12) . .
N4 Ru4 C76 C77 -149.6(11) . .
O23 Ru4 C76 C77 118(3) 7_556 .
O11 Ru4 C76 C77 -59.9(12) 7_556 .
C78 Ru4 C76 C77 27.6(11) . .
C75 Ru4 C76 C77 130.5(17) . .
C74 Ru4 C76 C77 101.1(12) . .
C73 Ru4 C76 C77 63.5(12) . .
N4 Ru4 C76 C79 -34(2) . .
O23 Ru4 C76 C79 -127(3) 7_556 .
O11 Ru4 C76 C79 55(2) 7_556 .
C77 Ru4 C76 C79 115(2) . .
C78 Ru4 C76 C79 143(2) . .
C75 Ru4 C76 C79 -114(2) . .
C74 Ru4 C76 C79 -144(2) . .
C73 Ru4 C76 C79 179(2) . .
C75 C76 C77 C78 -2(2) . .
C79 C76 C77 C78 -177.0(15) . .
Ru4 C76 C77 C78 -54.5(15) . .
C75 C76 C77 Ru4 52.1(13) . .
C79 C76 C77 Ru4 -122.5(15) . .
N4 Ru4 C77 C78 173.7(9) . .
O23 Ru4 C77 C78 -27.5(16) 7_556 .
O11 Ru4 C77 C78 -96.6(11) 7_556 .
C75 Ru4 C77 C78 104.5(12) . .
C74 Ru4 C77 C78 67.0(11) . .
C73 Ru4 C77 C78 28.6(10) . .
C76 Ru4 C77 C78 134.5(16) . .
N4 Ru4 C77 C76 39.2(13) . .
O23 Ru4 C77 C76 -161.9(10) 7_556 .
O11 Ru4 C77 C76 129.0(11) 7_556 .
C78 Ru4 C77 C76 -134.5(16) . .
C75 Ru4 C77 C76 -30.0(11) . .
C74 Ru4 C77 C76 -67.5(11) . .
C73 Ru4 C77 C76 -105.9(12) . .
C76 C77 C78 C73 0(3) . .
Ru4 C77 C78 C73 -55.3(16) . .
C76 C77 C78 Ru4 55.1(15) . .
C74 C73 C78 C77 1(3) . .
C80 C73 C78 C77 179.3(15) . .
Ru4 C73 C78 C77 54.2(15) . .
C74 C73 C78 Ru4 -53.2(14) . .
C80 C73 C78 Ru4 125.1(16) . .
N4 Ru4 C78 C77 -18(3) . .
O23 Ru4 C78 C77 163.9(10) 7_556 .
O11 Ru4 C78 C77 87.2(11) 7_556 .
C75 Ru4 C78 C77 -65.3(11) . .
C74 Ru4 C78 C77 -101.9(12) . .
C73 Ru4 C78 C77 -132.7(17) . .
C76 Ru4 C78 C77 -28.3(11) . .
N4 Ru4 C78 C73 115(2) . .
O23 Ru4 C78 C73 -63.5(12) 7_556 .
O11 Ru4 C78 C73 -140.2(11) 7_556 .
C77 Ru4 C78 C73 132.7(17) . .
C75 Ru4 C78 C73 67.4(12) . .
C74 Ru4 C78 C73 30.8(11) . .
C76 Ru4 C78 C73 104.3(12) . .
C78 C73 C80 C82 -29(3) . .
C74 C73 C80 C82 149.4(19) . .
Ru4 C73 C80 C82 61(3) . .
C78 C73 C80 C81 98(2) . .
C74 C73 C80 C81 -83(2) . .
Ru4 C73 C80 C81 -172.4(15) . .
O15 Ru5 C83 C84 13(3) . .
O17 Ru5 C83 C84 -176.1(12) . .
C88 Ru5 C83 C84 -132(2) . .
C85 Ru5 C83 C84 -27.1(15) . .
N2 Ru5 C83 C84 97.4(15) . .
C87 Ru5 C83 C84 -99.6(16) . .
C86 Ru5 C83 C84 -60.4(16) . .
O15 Ru5 C83 C88 144.9(16) . .
O17 Ru5 C83 C88 -43.7(17) . .
C85 Ru5 C83 C88 105.3(16) . .
N2 Ru5 C83 C88 -130.2(14) . .
C87 Ru5 C83 C88 32.7(14) . .
C84 Ru5 C83 C88 132(2) . .
C86 Ru5 C83 C88 72.0(15) . .
O15 Ru5 C83 C90 -106(3) . .
O17 Ru5 C83 C90 65(4) . .
C88 Ru5 C83 C90 109(4) . .
C85 Ru5 C83 C90 -145(4) . .
N2 Ru5 C83 C90 -21(4) . .
C87 Ru5 C83 C90 142(4) . .
C84 Ru5 C83 C90 -118(4) . .
C86 Ru5 C83 C90 -179(4) . .
C88 C83 C84 C85 -4(3) . .
C90 C83 C84 C85 -179(2) . .
Ru5 C83 C84 C85 51.5(19) . .
C88 C83 C84 Ru5 -55.0(17) . .
C90 C83 C84 Ru5 129(2) . .
O15 Ru5 C84 C85 52.5(18) . .
O17 Ru5 C84 C85 -121(3) . .
C88 Ru5 C84 C85 -104.1(18) . .
C83 Ru5 C84 C85 -134(2) . .
N2 Ru5 C84 C85 142.4(17) . .
C87 Ru5 C84 C85 -63.6(18) . .
C86 Ru5 C84 C85 -25.4(17) . .
O15 Ru5 C84 C83 -173.8(13) . .
O17 Ru5 C84 C83 13(4) . .
C88 Ru5 C84 C83 29.5(15) . .
C85 Ru5 C84 C83 134(2) . .
N2 Ru5 C84 C83 -83.9(15) . .
C87 Ru5 C84 C83 70.1(16) . .
C86 Ru5 C84 C83 108.3(18) . .
C83 C84 C85 C86 5(4) . .
Ru5 C84 C85 C86 56(2) . .
C83 C84 C85 Ru5 -51.0(18) . .
O15 Ru5 C85 C84 -135.2(17) . .
O17 Ru5 C85 C84 155.6(15) . .
C88 Ru5 C85 C84 65.5(17) . .
C83 Ru5 C85 C84 28.3(16) . .
N2 Ru5 C85 C84 -45.1(19) . .
C87 Ru5 C85 C84 106.0(19) . .
C86 Ru5 C85 C84 138(3) . .
O15 Ru5 C85 C86 87.2(18) . .
O17 Ru5 C85 C86 18(3) . .
C88 Ru5 C85 C86 -72.1(18) . .
C83 Ru5 C85 C86 -109(2) . .
N2 Ru5 C85 C86 177.4(16) . .
C87 Ru5 C85 C86 -31.5(17) . .
C84 Ru5 C85 C86 -138(3) . .
C84 C85 C86 C87 -4(3) . .
Ru5 C85 C86 C87 52.6(17) . .
C84 C85 C86 C89 -169(3) . .
Ru5 C85 C86 C89 -113(3) . .
C84 C85 C86 Ru5 -56(2) . .
O15 Ru5 C86 C85 -94.8(18) . .
O17 Ru5 C86 C85 -170.2(16) . .
C88 Ru5 C86 C85 98.4(19) . .
C83 Ru5 C86 C85 60.1(18) . .
N2 Ru5 C86 C85 -5(3) . .
C87 Ru5 C86 C85 131(2) . .
C84 Ru5 C86 C85 25.2(17) . .
O15 Ru5 C86 C87 134.7(15) . .
O17 Ru5 C86 C87 59.3(16) . .
C88 Ru5 C86 C87 -32.1(14) . .
C83 Ru5 C86 C87 -70.4(16) . .
C85 Ru5 C86 C87 -131(2) . .
N2 Ru5 C86 C87 -136(2) . .
C84 Ru5 C86 C87 -105.3(17) . .
O15 Ru5 C86 C89 46(3) . .
O17 Ru5 C86 C89 -29(3) . .
C88 Ru5 C86 C89 -121(3) . .
C83 Ru5 C86 C89 -159(3) . .
C85 Ru5 C86 C89 141(4) . .
N2 Ru5 C86 C89 135(3) . .
C87 Ru5 C86 C89 -89(3) . .
C84 Ru5 C86 C89 166(3) . .
C85 C86 C87 C88 1(3) . .
C89 C86 C87 C88 171.6(18) . .
Ru5 C86 C87 C88 53.8(16) . .
C85 C86 C87 Ru5 -53.1(18) . .
C89 C86 C87 Ru5 117.9(14) . .
O15 Ru5 C87 C86 -53.6(16) . .
O17 Ru5 C87 C86 -129.5(15) . .
C88 Ru5 C87 C86 129(2) . .
C83 Ru5 C87 C86 98.7(16) . .
C85 Ru5 C87 C86 28.3(15) . .
N2 Ru5 C87 C86 139.8(18) . .
C84 Ru5 C87 C86 62.2(15) . .
O15 Ru5 C87 C88 176.9(11) . .
O17 Ru5 C87 C88 101.1(13) . .
C83 Ru5 C87 C88 -30.8(13) . .
C85 Ru5 C87 C88 -101.1(15) . .
N2 Ru5 C87 C88 10(2) . .
C84 Ru5 C87 C88 -67.3(14) . .
C86 Ru5 C87 C88 -129(2) . .
C84 C83 C88 C87 1(3) . .
C90 C83 C88 C87 177(2) . .
Ru5 C83 C88 C87 -55.7(15) . .
C84 C83 C88 Ru5 56.6(18) . .
C90 C83 C88 Ru5 -128(2) . .
C86 C87 C88 C83 1(3) . .
Ru5 C87 C88 C83 55.9(16) . .
C86 C87 C88 Ru5 -55.4(16) . .
O15 Ru5 C88 C83 -136.1(18) . .
O17 Ru5 C88 C83 147.5(13) . .
C85 Ru5 C88 C83 -62.6(15) . .
N2 Ru5 C88 C83 56.3(15) . .
C87 Ru5 C88 C83 -129(2) . .
C84 Ru5 C88 C83 -28.4(13) . .
C86 Ru5 C88 C83 -97.7(16) . .
O15 Ru5 C88 C87 -7(3) . .
O17 Ru5 C88 C87 -83.7(13) . .
C83 Ru5 C88 C87 129(2) . .
C85 Ru5 C88 C87 66.2(14) . .
N2 Ru5 C88 C87 -175.0(12) . .
C84 Ru5 C88 C87 100.4(15) . .
C86 Ru5 C88 C87 31.0(13) . .
C84 C83 C90 C91 -9(5) . .
C88 C83 C90 C91 175(3) . .
Ru5 C83 C90 C91 88(4) . .
C84 C83 C90 C92 108(3) . .
C88 C83 C90 C92 -68(3) . .
Ru5 C83 C90 C92 -155(2) . .
O9 Ru6 C93 C98 -136.3(14) . .
N5 Ru6 C93 C98 128.5(19) . .
O21 Ru6 C93 C98 -61.1(15) . .
C97 Ru6 C93 C98 27.2(14) . .
C94 Ru6 C93 C98 131(2) . .
C95 Ru6 C93 C98 103.3(16) . .
C96 Ru6 C93 C98 67.2(15) . .
O9 Ru6 C93 C94 92.5(13) . .
N5 Ru6 C93 C94 -3(3) . .
O21 Ru6 C93 C94 167.7(11) . .
C98 Ru6 C93 C94 -131(2) . .
C97 Ru6 C93 C94 -104.0(14) . .
C95 Ru6 C93 C94 -27.9(12) . .
C96 Ru6 C93 C94 -64.0(13) . .
O9 Ru6 C93 C100 -21(2) . .
N5 Ru6 C93 C100 -116(2) . .
O21 Ru6 C93 C100 54(2) . .
C98 Ru6 C93 C100 115(3) . .
C97 Ru6 C93 C100 142(2) . .
C94 Ru6 C93 C100 -114(3) . .
C95 Ru6 C93 C100 -142(2) . .
C96 Ru6 C93 C100 -178(2) . .
C98 C93 C94 C95 -1(3) . .
C100 C93 C94 C95 175(2) . .
Ru6 C93 C94 C95 54.1(19) . .
C98 C93 C94 Ru6 -56(2) . .
C100 C93 C94 Ru6 120(2) . .
O9 Ru6 C94 C95 135.9(12) . .
N5 Ru6 C94 C95 45.4(14) . .
O21 Ru6 C94 C95 -155.8(11) . .
C98 Ru6 C94 C95 -105.0(14) . .
C97 Ru6 C94 C95 -66.9(13) . .
C93 Ru6 C94 C95 -133.5(19) . .
C96 Ru6 C94 C95 -28.2(12) . .
O9 Ru6 C94 C93 -90.6(13) . .
N5 Ru6 C94 C93 178.9(11) . .
O21 Ru6 C94 C93 -22(2) . .
C98 Ru6 C94 C93 28.5(13) . .
C97 Ru6 C94 C93 66.6(14) . .
C95 Ru6 C94 C93 133.5(19) . .
C96 Ru6 C94 C93 105.4(14) . .
C93 C94 C95 C96 0(3) . .
Ru6 C94 C95 C96 53.5(18) . .
C93 C94 C95 Ru6 -53.8(19) . .
O9 Ru6 C95 C94 -52.9(13) . .
N5 Ru6 C95 C94 -143.0(12) . .
O21 Ru6 C95 C94 121(2) . .
C98 Ru6 C95 C94 63.2(13) . .
C97 Ru6 C95 C94 104.0(14) . .
C93 Ru6 C95 C94 28.5(12) . .
C96 Ru6 C95 C94 134.0(18) . .
O9 Ru6 C95 C96 173.1(10) . .
N5 Ru6 C95 C96 83.0(11) . .
O21 Ru6 C95 C96 -13(3) . .
C98 Ru6 C95 C96 -70.8(12) . .
C97 Ru6 C95 C96 -30.0(12) . .
C94 Ru6 C95 C96 -134.0(18) . .
C93 Ru6 C95 C96 -105.6(13) . .
C94 C95 C96 C97 -2(3) . .
Ru6 C95 C96 C97 51.6(15) . .
C94 C95 C96 C99 -172.3(19) . .
Ru6 C95 C96 C99 -119.0(18) . .
C94 C95 C96 Ru6 -53.4(18) . .
O9 Ru6 C96 C95 -15(2) . .
N5 Ru6 C96 C95 -98.4(11) . .
O21 Ru6 C96 C95 176.0(10) . .
C98 Ru6 C96 C95 98.2(13) . .
C97 Ru6 C96 C95 133.1(17) . .
C94 Ru6 C96 C95 27.6(11) . .
C93 Ru6 C96 C95 63.8(12) . .
O9 Ru6 C96 C97 -148.0(13) . .
N5 Ru6 C96 C97 128.5(11) . .
O21 Ru6 C96 C97 42.9(13) . .
C98 Ru6 C96 C97 -34.8(11) . .
C94 Ru6 C96 C97 -105.5(12) . .
C93 Ru6 C96 C97 -69.3(12) . .
C95 Ru6 C96 C97 -133.1(17) . .
O9 Ru6 C96 C99 106(2) . .
N5 Ru6 C96 C99 22(2) . .
O21 Ru6 C96 C99 -63(2) . .
C98 Ru6 C96 C99 -141(2) . .
C97 Ru6 C96 C99 -106(2) . .
C94 Ru6 C96 C99 148(2) . .
C93 Ru6 C96 C99 -176(2) . .
C95 Ru6 C96 C99 121(2) . .
C95 C96 C97 C98 5(3) . .
C99 C96 C97 C98 176.5(16) . .
Ru6 C96 C97 C98 57.3(14) . .
C95 C96 C97 Ru6 -52.4(16) . .
C99 C96 C97 Ru6 119.2(15) . .
O9 Ru6 C97 C98 23(2) . .
N5 Ru6 C97 C98 177.7(11) . .
O21 Ru6 C97 C98 88.4(12) . .
C94 Ru6 C97 C98 -60.4(12) . .
C93 Ru6 C97 C98 -24.1(12) . .
C95 Ru6 C97 C98 -95.8(13) . .
C96 Ru6 C97 C98 -123.9(16) . .
O9 Ru6 C97 C96 146.6(14) . .
N5 Ru6 C97 C96 -58.4(12) . .
O21 Ru6 C97 C96 -147.7(10) . .
C98 Ru6 C97 C96 123.9(16) . .
C94 Ru6 C97 C96 63.5(11) . .
C93 Ru6 C97 C96 99.8(12) . .
C95 Ru6 C97 C96 28.0(10) . .
C94 C93 C98 C97 5(4) . .
C100 C93 C98 C97 -171(2) . .
Ru6 C93 C98 C97 -50(2) . .
C94 C93 C98 Ru6 55.2(19) . .
C100 C93 C98 Ru6 -121(2) . .
C96 C97 C98 C93 -7(3) . .
Ru6 C97 C98 C93 51(2) . .
C96 C97 C98 Ru6 -57.9(13) . .
O9 Ru6 C98 C93 51.5(16) . .
N5 Ru6 C98 C93 -142.9(15) . .
O21 Ru6 C98 C93 126.3(14) . .
C97 Ru6 C98 C93 -138(2) . .
C94 Ru6 C98 C93 -30.1(14) . .
C95 Ru6 C98 C93 -65.8(14) . .
C96 Ru6 C98 C93 -103.4(15) . .
O9 Ru6 C98 C97 -170.2(10) . .
N5 Ru6 C98 C97 -5(2) . .
O21 Ru6 C98 C97 -95.4(12) . .
C94 Ru6 C98 C97 108.2(13) . .
C93 Ru6 C98 C97 138(2) . .
C95 Ru6 C98 C97 72.4(12) . .
C96 Ru6 C98 C97 34.8(11) . .
C98 C93 C100 C102 28(4) . .
C94 C93 C100 C102 -148(3) . .
Ru6 C93 C100 C102 -61(3) . .
C98 C93 C100 C101 -99(3) . .
C94 C93 C100 C101 85(3) . .
Ru6 C93 C100 C101 172(2) . .
C41 O22 K1 O2 7(3) . 7_556
C41 O22 K1 O104 111(3) . .
C41 O22 K1 O20 -81(3) . .
C41 O22 K1 O106 180(3) . 4_545
C41 O22 K1 O100 91(3) . .
C41 O22 K1 O109 -148(3) . .
C41 O22 K1 K3 132(3) . 4_545
C35 O20 K1 O22 21(3) . .
C35 O20 K1 O2 -69(3) . 7_556
C35 O20 K1 O104 -168(3) . .
C35 O20 K1 O106 123(3) . 4_545
C35 O20 K1 O100 2(3) . .
C35 O20 K1 O109 151(3) . .
C35 O20 K1 K3 121(3) . 4_545
C42 O24 K2 O16 62(2) . 7_556
C42 O24 K2 O6 -26(2) . 7_556
C42 O24 K2 O103 -126(2) . .
C42 O24 K2 O103 -144(2) . 2
C42 O24 K2 O105 133(2) . .
C42 O24 K2 O105 122(2) . 2
C42 O24 K2 K2 176(2) . 2
C21 O12 K3 O102 44(3) . 4
C21 O12 K3 O14 -66(3) . 7_556
C21 O12 K3 O4 23(3) . .
C21 O12 K3 O104 151(3) . 4
C21 O12 K3 O100 91(3) . 4
C21 O12 K3 O106 -154(3) . .
C21 O12 K3 C103 68(3) . 4
C21 O12 K3 K1 149(3) . 4
C7 O4 K3 O102 114(2) . 4
C7 O4 K3 O14 16(2) . 7_556
C7 O4 K3 O12 -75(2) . .
C7 O4 K3 O104 -149(2) . 4
C7 O4 K3 O100 161(2) . 4
C7 O4 K3 O106 100(2) . .
C7 O4 K3 C103 139(2) . 4
C7 O4 K3 K1 156(2) . 4
C34 O18 K4 O10 -27(3) . .
C34 O18 K4 O8 63(3) . .
C34 O18 K4 O130 -114(3) . .
C34 O18 K4 O107 139(3) . .
C34 O18 K4 O108 173(3) . .
C34 O18 K4 K4 -138(3) . 2_655
C20 O10 K4 O18 71(2) . .
C20 O10 K4 O8 -19(2) . .
C20 O10 K4 O130 160(3) . .
C20 O10 K4 O107 -103(2) . .
C20 O10 K4 O108 152(3) . .
C20 O10 K4 K4 -148(2) . 2_655
C14 O8 K4 O18 -27(2) . .
C14 O8 K4 O10 62(2) . .
C14 O8 K4 O130 31(17) . .
C14 O8 K4 O107 178(2) . .
C14 O8 K4 O108 -115(2) . .
C14 O8 K4 K4 170.3(19) . 2_655
O22 K1 O100 C103 28.6(11) . .
O2 K1 O100 C103 120.4(12) 7_556 .
O104 K1 O100 C103 -139.1(12) . .
O20 K1 O100 C103 48.8(17) . .
O106 K1 O100 C103 -73.7(12) 4_545 .
O109 K1 O100 C103 -93.8(14) . .
K3 K1 O100 C103 -90.8(11) 4_545 .
O22 K1 O100 K3 119.5(4) . 4_545
O2 K1 O100 K3 -148.8(4) 7_556 4_545
O104 K1 O100 K3 -48.2(4) . 4_545
O20 K1 O100 K3 139.6(9) . 4_545
O106 K1 O100 K3 17.1(5) 4_545 4_545
O109 K1 O100 K3 -2.9(9) . 4_545
O24 K2 O103 C127 168.1(15) . .
O16 K2 O103 C127 -21.4(18) 7_556 .
O6 K2 O103 C127 69.3(17) 7_556 .
O103 K2 O103 C127 -170.3(18) 2 .
O105 K2 O103 C127 -93.4(17) . .
O105 K2 O103 C127 -72.0(17) 2 .
K2 K2 O103 C127 -113.1(17) 2 .
O24 K2 O103 K2 -78.8(9) . 2
O16 K2 O103 K2 91.7(4) 7_556 2
O6 K2 O103 K2 -177.6(4) 7_556 2
O103 K2 O103 K2 -57.2(5) 2 2
O105 K2 O103 K2 19.7(5) . 2
O105 K2 O103 K2 41.1(4) 2 2
K3 O100 C103 O101 149.5(14) 4_545 .
K1 O100 C103 O101 -125.6(13) . .
K3 O100 C103 O102 -32.4(15) 4_545 .
K1 O100 C103 O102 52.5(18) . .
K1 O100 C103 K3 84.9(7) . 4_545
K3 O102 C103 O101 -149.6(13) 4_545 .
K3 O102 C103 O100 32.3(15) 4_545 .
O22 K1 O104 C124 -77.7(18) . .
O2 K1 O104 C124 22.7(17) 7_556 .
O20 K1 O104 C124 117.6(16) . .
O106 K1 O104 C124 -159.0(18) 4_545 .
O100 K1 O104 C124 -58.6(16) . .
O109 K1 O104 C124 160.4(18) . .
K3 K1 O104 C124 -106.7(17) 4_545 .
O22 K1 O104 K3 29.0(8) . 4_545
O2 K1 O104 K3 129.3(4) 7_556 4_545
O20 K1 O104 K3 -135.8(4) . 4_545
O106 K1 O104 K3 -52.3(5) 4_545 4_545
O100 K1 O104 K3 48.1(4) . 4_545
O109 K1 O104 K3 -93.0(7) . 4_545
O24 K2 O105 O105 -158.6(10) . 2
O16 K2 O105 O105 -69.2(9) 7_556 2
O6 K2 O105 O105 -77.0(15) 7_556 2
O103 K2 O105 O105 50.8(10) . 2
O103 K2 O105 O105 108.3(10) 2 2
K2 K2 O105 O105 69.0(9) 2 2
O24 K2 O105 K2 132.4(3) . 2
O16 K2 O105 K2 -138.2(4) 7_556 2
O6 K2 O105 K2 -146.0(9) 7_556 2
O103 K2 O105 K2 -18.2(4) . 2
O103 K2 O105 K2 39.3(4) 2 2
O105 K2 O105 K2 -69.0(9) 2 2
O102 K3 O106 C137 -117(2) 4 .
O14 K3 O106 C137 -19(2) 7_556 .
O12 K3 O106 C137 71(2) . .
O4 K3 O106 C137 -103(2) . .
O104 K3 O106 C137 132(2) 4 .
O100 K3 O106 C137 -160(2) 4 .
C103 K3 O106 C137 -137(2) 4 .
K1 K3 O106 C137 -177(2) 4 .
O102 K3 O106 K1 60.6(4) 4 4
O14 K3 O106 K1 158.3(4) 7_556 4
O12 K3 O106 K1 -111.3(5) . 4
O4 K3 O106 K1 73.8(12) . 4
O104 K3 O106 K1 -50.6(4) 4 4
O100 K3 O106 K1 17.5(5) 4 4
C103 K3 O106 K1 40.2(5) 4 4
O18 K4 O107 C135 -35(2) . 2_655
O10 K4 O107 C135 128.6(14) . 2_655
O8 K4 O107 C135 41.1(15) . 2_655
O130 K4 O107 C135 -140.5(17) . 2_655
O108 K4 O107 C135 -71.7(15) . 2_655
K4 K4 O107 C135 -147.6(14) 2_655 2_655
O18 K4 O107 C135 -129(2) . .
O10 K4 O107 C135 35(3) . .
O8 K4 O107 C135 -52(3) . .
O130 K4 O107 C135 126(3) . .
O108 K4 O107 C135 -165(3) . .
K4 K4 O107 C135 119(3) 2_655 .
O18 K4 O107 K4 112.2(12) . 2_655
O10 K4 O107 K4 -83.8(4) . 2_655
O8 K4 O107 K4 -171.3(2) . 2_655
O130 K4 O107 K4 7.1(9) . 2_655
O108 K4 O107 K4 75.9(6) . 2_655
O18 K4 O130 O130 163(5) . 2_655
O10 K4 O130 O130 74(5) . 2_655
O8 K4 O130 O130 105(15) . 2_655
O107 K4 O130 O130 -42(5) . 2_655
O108 K4 O130 O130 -108(5) . 2_655
K4 K4 O130 O130 -36(4) 2_655 2_655
